data_7116283
loop_
_publ_author_name
'Fleischmann, Martin'
'D\"utsch, Luis'
'Moussa, Mehdi Elsayed'
'Schindler, Andrea'
'Bal\'azs, G\'abor'
'Lescop, Christophe'
'Scheer, Manfred'

_publ_section_title
;
 Organometallic polyphosphorus and -arsenic ligands as linkers between
 pre-assembled linear Cu(I) fragments.
;
_journal_issue 14
_journal_name_full 'Chemical communications (Cambridge, England)'
_journal_page_first 2893
_journal_paper_doi 10.1039/c4cc09845e
_journal_volume 51
_journal_year 2015
_chemical_compound_source 'see text'
_chemical_formula_moiety 'C74 H73 As5 Cl2 Cu3 Fe P6, B F4, 2(C H2 Cl2)'
_chemical_formula_sum 'C76 H77 As5 B Cl6 Cu3 F4 Fe P6'
_chemical_formula_weight 2096.81
_chemical_name_systematic ?
_space_group_IT_number 14
_symmetry_cell_setting monoclinic
_symmetry_Int_Tables_number 14
_symmetry_space_group_name_Hall '-P 2ybc'
_symmetry_space_group_name_H-M 'P 1 21/c 1'
_atom_sites_solution_hydrogens geom
_atom_sites_solution_primary direct
_atom_sites_solution_secondary difmap
_audit_update_record
;
2014-12-09 deposited with the CCDC.
2015-01-05 downloaded from the CCDC.
;
_cell_angle_alpha 90
_cell_angle_beta 98.748(1)
_cell_angle_gamma 90
_cell_formula_units_Z 4
_cell_length_a 12.5858(1)
_cell_length_b 24.4849(2)
_cell_length_c 27.9362(2)
_cell_measurement_reflns_used 21427
_cell_measurement_temperature 123(1)
_cell_measurement_theta_max 66.5352
_cell_measurement_theta_min 3.1985
_cell_volume 8508.73(12)
_computing_cell_refinement
;
CrysAlisPro, Agilent Technologies,
Version 1.171.36.21 (release 14-08-2012 CrysAlis171 .NET)
(compiled Sep 14 2012,17:21:16)
;
_computing_data_collection
;
CrysAlisPro, Agilent Technologies,
Version 1.171.36.21 (release 14-08-2012 CrysAlis171 .NET)
(compiled Sep 14 2012,17:21:16)
;
_computing_data_reduction
;
CrysAlisPro, Agilent Technologies,
Version 1.171.36.21 (release 14-08-2012 CrysAlis171 .NET)
(compiled Sep 14 2012,17:21:16)
;
_computing_molecular_graphics 'PLATON (Spek, 1990)'
_computing_publication_material 'PLATON (Spek, 2003)'
_computing_structure_refinement 'SHELXL-97 (Sheldrick, 1997)'
_computing_structure_solution 'SIR-97 (Altomare, 1999)'
_diffrn_ambient_temperature 123(1)
_diffrn_detector_area_resol_mean 10.5431
_diffrn_measured_fraction_theta_full 0.972
_diffrn_measured_fraction_theta_max 0.972
_diffrn_measurement_device_type 'Xcalibur, Ruby, Gemini ultra'
_diffrn_measurement_method '\w scans'
_diffrn_radiation_monochromator mirror
_diffrn_radiation_probe x-ray
_diffrn_radiation_source 'Enhance Ultra (Cu) X-ray Source'
_diffrn_radiation_type CuK\a
_diffrn_radiation_wavelength 1.54178
_diffrn_reflns_av_R_equivalents 0.0337
_diffrn_reflns_av_sigmaI/netI 0.0413
_diffrn_reflns_limit_h_max 14
_diffrn_reflns_limit_h_min -11
_diffrn_reflns_limit_k_max 28
_diffrn_reflns_limit_k_min -29
_diffrn_reflns_limit_l_max 32
_diffrn_reflns_limit_l_min -32
_diffrn_reflns_number 61670
_diffrn_reflns_reduction_process
;
;
_diffrn_reflns_theta_full 66.64
_diffrn_reflns_theta_max 66.64
_diffrn_reflns_theta_min 3.20
_exptl_absorpt_coefficient_mu 7.545
_exptl_absorpt_correction_T_max 0.792
_exptl_absorpt_correction_T_min 0.541
_exptl_absorpt_correction_type analytical
_exptl_absorpt_process_details
;
CrysAlisPro, Agilent Technologies,
Version 1.171.36.21 (release 14-08-2012 CrysAlis171 .NET)
(compiled Sep 14 2012,17:21:16)
Analytical numeric absorption correction using a multifaceted crystal
            model based on expressions derived by R.C. Clark & J.S. Reid.
(Clark, R. C. & Reid, J. S. (1995). Acta Cryst. A51, 887-897)
;
_exptl_crystal_colour brown
_exptl_crystal_density_diffrn 1.637
_exptl_crystal_density_method 'Not Measured'
_exptl_crystal_description block
_exptl_crystal_F_000 4176
_exptl_crystal_size_max 0.1319
_exptl_crystal_size_mid 0.1058
_exptl_crystal_size_min 0.0596
_refine_diff_density_max 1.234
_refine_diff_density_min -1.191
_refine_diff_density_rms 0.091
_refine_ls_extinction_method none
_refine_ls_goodness_of_fit_ref 0.960
_refine_ls_hydrogen_treatment constr
_refine_ls_matrix_type full
_refine_ls_number_parameters 924
_refine_ls_number_reflns 14620
_refine_ls_number_restraints 0
_refine_ls_restrained_S_all 0.960
_refine_ls_R_factor_all 0.0549
_refine_ls_R_factor_gt 0.0379
_refine_ls_shift/su_max 0.003
_refine_ls_shift/su_mean 0.000
_refine_ls_structure_factor_coef Fsqd
_refine_ls_weighting_details 'calc w=1/[\s^2^(Fo^2^)+(0.0674P)^2^]         where P=(Fo^2^+2Fc^2^)/3'
_refine_ls_weighting_scheme calc
_refine_ls_wR_factor_gt 0.1016
_refine_ls_wR_factor_ref 0.1065
_reflns_number_gt 10588
_reflns_number_total 14620
_reflns_threshold_expression >2\s(i)
_cod_data_source_file c4cc09845e2.cif
_cod_data_source_block 1
_cod_depositor_comments
;
The following automatic conversions were performed:

'_symmetry_cell_setting' value 'Monoclinic' changed to 'monoclinic'
according to
/usr/data/users/saulius/crontab/automatic-downloads/rss-feeds/RSC/lib/dictionaries/cif_core.dic
dictionary named 'cif_core.dic' version 2.4.2 from 2011-04-26.

Automatic conversion script
Id: cif_fix_values 2935 2014-11-11 08:27:57Z andrius 

 Adding full bibliography for 7116279--7116284.cif.
;
_cod_original_sg_symbol_H-M 'P 21/c'
_cod_database_code 7116283

loop_
_symmetry_equiv_pos_site_id
_symmetry_equiv_pos_as_xyz
1 x,y,z
2 -x,1/2+y,1/2-z
3 -x,-y,-z
4 x,1/2-y,1/2+z

loop_
_atom_site_aniso_label
_atom_site_aniso_U_11
_atom_site_aniso_U_22
_atom_site_aniso_U_33
_atom_site_aniso_U_23
_atom_site_aniso_U_13
_atom_site_aniso_U_12
As1 0.0286(3) 0.0354(3) 0.0212(2) 0.0045(2) 0.0027(2) 0.0023(2)
As2 0.0314(3) 0.0429(3) 0.0241(2) 0.0045(2) 0.0007(2) -0.0088(2)
As3 0.0314(3) 0.0429(3) 0.0214(2) 0.0046(2) 0.0047(2) -0.0061(2)
As4 0.0410(3) 0.0450(3) 0.0225(2) -0.0016(2) 0.0033(2) -0.0098(2)
As5 0.0463(3) 0.0337(3) 0.0276(3) 0.0004(2) 0.0062(2) -0.0074(2)
Cu1 0.0231(3) 0.0271(3) 0.0239(3) 0.0009(3) 0.0035(2) 0.0005(2)
Cu2 0.0234(3) 0.0250(3) 0.0227(3) 0.0000(3) 0.0021(2) 0.0000(2)
Cu3 0.0230(3) 0.0240(3) 0.0246(3) 0.0002(3) 0.0006(2) -0.0014(2)
Fe1 0.0245(4) 0.0341(4) 0.0205(3) 0.0035(3) 0.0033(3) 0.0008(3)
Cl1 0.0256(5) 0.0362(6) 0.0213(5) 0.0011(4) 0.0021(4) 0.0058(4)
Cl2 0.0241(5) 0.0312(5) 0.0219(5) -0.0002(4) 0.0024(4) 0.0051(4)
P1 0.0215(5) 0.0278(6) 0.0205(5) 0.0023(4) 0.0032(4) 0.0009(4)
P2 0.0211(5) 0.0253(5) 0.0200(5) 0.0009(4) 0.0024(4) 0.0002(4)
P3 0.0214(5) 0.0245(6) 0.0197(5) 0.0002(4) 0.0016(4) -0.0010(4)
P4 0.0241(5) 0.0234(5) 0.0199(5) 0.0009(4) 0.0024(4) -0.0009(4)
P5 0.0242(5) 0.0248(6) 0.0195(5) -0.0004(4) 0.0036(4) -0.0006(4)
P6 0.0252(5) 0.0252(6) 0.0202(5) -0.0011(4) 0.0034(4) 0.0008(4)
C1 0.025(2) 0.052(3) 0.027(2) 0.007(2) 0.0046(18) 0.010(2)
C2 0.022(2) 0.075(4) 0.035(3) 0.010(3) 0.0060(19) 0.007(2)
C3 0.030(3) 0.069(4) 0.039(3) 0.016(3) 0.008(2) 0.022(2)
C4 0.049(3) 0.044(3) 0.043(3) 0.012(2) 0.017(2) 0.020(2)
C5 0.036(3) 0.041(3) 0.036(3) 0.003(2) 0.012(2) 0.016(2)
C6 0.029(2) 0.058(3) 0.028(2) 0.007(2) 0.0094(19) -0.002(2)
C7 0.031(3) 0.113(5) 0.037(3) 0.001(3) 0.003(2) -0.016(3)
C8 0.050(3) 0.114(6) 0.040(3) 0.038(3) 0.006(3) 0.033(3)
C9 0.105(5) 0.034(3) 0.070(4) 0.015(3) 0.038(4) 0.018(3)
C10 0.068(4) 0.040(3) 0.038(3) -0.005(2) 0.014(3) 0.003(3)
C11 0.026(2) 0.030(2) 0.022(2) 0.0011(18) 0.0034(17) 0.0013(18)
C12 0.024(2) 0.028(2) 0.023(2) 0.0017(18) 0.0025(16) -0.0002(17)
C13 0.025(2) 0.028(2) 0.025(2) 0.0009(18) 0.0051(17) -0.0006(17)
C14 0.026(2) 0.029(2) 0.027(2) 0.0002(19) 0.0031(17) 0.0032(18)
C15 0.022(2) 0.031(2) 0.024(2) 0.0006(19) 0.0052(17) -0.0019(17)
C16 0.035(3) 0.046(3) 0.024(2) 0.002(2) 0.0023(19) 0.013(2)
C17 0.033(3) 0.056(3) 0.035(3) 0.003(2) 0.005(2) 0.017(2)
C18 0.028(2) 0.045(3) 0.033(2) -0.003(2) 0.0105(19) 0.005(2)
C19 0.039(3) 0.049(3) 0.024(2) 0.001(2) 0.0119(19) 0.004(2)
C20 0.030(2) 0.042(3) 0.027(2) 0.007(2) 0.0045(18) 0.006(2)
C21 0.030(2) 0.033(2) 0.019(2) 0.0015(18) 0.0048(17) 0.0000(18)
C22 0.033(3) 0.034(3) 0.038(3) 0.008(2) 0.004(2) -0.003(2)
C23 0.039(3) 0.044(3) 0.045(3) 0.005(2) 0.012(2) -0.012(2)
C24 0.059(3) 0.028(3) 0.047(3) 0.000(2) 0.024(3) -0.005(2)
C25 0.048(3) 0.035(3) 0.045(3) 0.004(2) 0.017(2) 0.007(2)
C26 0.031(2) 0.034(3) 0.027(2) 0.001(2) 0.0085(18) 0.0059(19)
C27 0.034(2) 0.032(2) 0.019(2) 0.0005(18) 0.0085(17) 0.0000(19)
C28 0.034(3) 0.034(3) 0.043(3) 0.000(2) 0.005(2) -0.002(2)
C29 0.055(3) 0.034(3) 0.047(3) -0.005(2) 0.017(2) -0.016(2)
C30 0.068(4) 0.026(3) 0.039(3) -0.001(2) 0.017(3) 0.002(2)
C31 0.053(3) 0.028(3) 0.042(3) -0.001(2) 0.009(2) 0.008(2)
C32 0.038(3) 0.032(3) 0.029(2) -0.002(2) 0.0081(19) 0.001(2)
C33 0.026(2) 0.030(2) 0.0170(19) 0.0018(18) 0.0036(16) -0.0032(17)
C34 0.032(2) 0.033(3) 0.029(2) 0.002(2) 0.0008(18) -0.0060(19)
C35 0.046(3) 0.039(3) 0.031(2) 0.000(2) 0.003(2) -0.016(2)
C36 0.059(3) 0.029(3) 0.033(3) -0.002(2) 0.011(2) -0.007(2)
C37 0.041(3) 0.027(2) 0.043(3) 0.003(2) 0.014(2) 0.001(2)
C38 0.036(3) 0.027(2) 0.028(2) -0.0007(19) 0.0065(19) -0.0047(19)
C39 0.022(2) 0.032(2) 0.025(2) 0.0032(19) 0.0027(17) -0.0047(18)
C40 0.040(3) 0.044(3) 0.029(2) 0.007(2) 0.006(2) 0.009(2)
C41 0.046(3) 0.048(3) 0.043(3) 0.013(3) 0.006(2) 0.019(2)
C42 0.051(3) 0.050(3) 0.038(3) 0.015(3) -0.011(2) 0.007(3)
C43 0.055(3) 0.046(3) 0.027(2) 0.001(2) -0.006(2) -0.003(2)
C44 0.038(3) 0.034(3) 0.027(2) 0.003(2) 0.0024(19) 0.002(2)
C45 0.028(2) 0.026(2) 0.025(2) 0.0025(18) 0.0030(17) -0.0021(17)
C46 0.058(3) 0.060(4) 0.028(2) 0.008(2) 0.013(2) 0.025(3)
C47 0.067(4) 0.070(4) 0.041(3) 0.015(3) 0.012(3) 0.041(3)
C48 0.042(3) 0.055(3) 0.032(3) 0.012(2) -0.002(2) 0.011(2)
C49 0.087(4) 0.053(4) 0.023(3) -0.001(2) -0.008(3) 0.021(3)
C50 0.063(4) 0.056(4) 0.028(3) -0.003(2) -0.002(2) 0.027(3)
C51 0.027(2) 0.030(2) 0.022(2) -0.0015(18) 0.0048(17) -0.0049(18)
C52 0.031(3) 0.037(3) 0.064(3) 0.014(3) 0.003(2) -0.003(2)
C53 0.041(3) 0.042(3) 0.092(5) 0.030(3) 0.005(3) -0.010(2)
C54 0.027(3) 0.045(3) 0.057(3) 0.006(3) 0.005(2) -0.012(2)
C55 0.027(2) 0.042(3) 0.027(2) -0.003(2) 0.0016(18) -0.002(2)
C56 0.031(2) 0.030(2) 0.021(2) 0.0024(18) 0.0048(17) -0.0051(18)
C57 0.029(2) 0.030(2) 0.018(2) 0.0001(18) 0.0041(17) -0.0042(18)
C58 0.034(2) 0.033(3) 0.027(2) 0.002(2) 0.0045(18) -0.0053(19)
C59 0.044(3) 0.041(3) 0.033(3) 0.003(2) 0.004(2) -0.016(2)
C60 0.032(3) 0.062(4) 0.031(2) 0.003(2) 0.002(2) -0.019(2)
C61 0.031(3) 0.058(3) 0.029(2) 0.006(2) 0.0046(19) 0.002(2)
C62 0.027(2) 0.036(3) 0.025(2) -0.0019(19) 0.0048(17) -0.0049(19)
C63 0.032(2) 0.032(2) 0.024(2) -0.0012(19) 0.0052(18) -0.0040(19)
C64 0.043(3) 0.045(3) 0.065(4) -0.022(3) 0.016(3) -0.006(2)
C65 0.060(4) 0.065(4) 0.089(5) -0.048(4) 0.022(3) -0.024(3)
C66 0.049(4) 0.083(5) 0.052(3) -0.024(3) 0.008(3) -0.029(3)
C67 0.028(3) 0.069(4) 0.035(3) 0.008(3) 0.000(2) -0.007(2)
C68 0.028(2) 0.039(3) 0.025(2) 0.005(2) 0.0010(18) -0.0035(19)
C69 0.030(2) 0.029(2) 0.026(2) -0.0029(19) 0.0060(18) 0.0005(18)
C70 0.030(2) 0.042(3) 0.028(2) 0.001(2) 0.0047(19) 0.003(2)
C71 0.039(3) 0.049(3) 0.027(2) -0.005(2) 0.012(2) 0.000(2)
C72 0.045(3) 0.045(3) 0.045(3) -0.005(2) 0.022(2) 0.010(2)
C73 0.053(3) 0.053(3) 0.043(3) 0.006(3) 0.017(2) 0.025(3)
C74 0.051(3) 0.043(3) 0.031(2) 0.001(2) 0.014(2) 0.018(2)
Cl3 0.273(4) 0.0761(16) 0.1036(18) 0.0063(14) 0.025(2) 0.018(2)
Cl4 0.374(6) 0.146(3) 0.163(3) 0.083(3) -0.075(3) -0.127(4)
C900 0.143(10) 0.141(11) 0.214(14) 0.063(10) 0.025(9) 0.053(8)
Cl5 0.0914(13) 0.0834(13) 0.1110(16) 0.0052(12) -0.0193(11) 0.0136(11)
Cl6 0.0711(12) 0.1124(17) 0.1262(18) 0.0094(14) 0.0065(11) 0.0127(11)
C901 0.111(6) 0.050(4) 0.079(5) 0.001(4) -0.009(4) 0.010(4)
F1 0.0284(14) 0.0472(17) 0.071(2) -0.0011(15) 0.0063(13) 0.0052(12)
F2 0.061(2) 0.092(3) 0.075(2) 0.034(2) -0.0130(18) 0.0119(19)
F3 0.098(3) 0.127(4) 0.086(3) -0.035(3) 0.030(2) 0.030(3)
F4 0.051(2) 0.077(3) 0.175(5) 0.043(3) 0.010(2) -0.006(2)
B1 0.044(4) 0.071(5) 0.051(4) -0.002(4) -0.002(3) 0.022(3)

loop_
_atom_site_label
_atom_site_type_symbol
_atom_site_thermal_displace_type
_atom_site_fract_x
_atom_site_fract_y
_atom_site_fract_z
_atom_site_occupancy
_atom_site_U_iso_or_equiv
_atom_site_calc_flag
_atom_site_refinement_flags
As1 As Uani 0.40191(4) 0.28536(2) 0.95423(2) 1.000 0.0285(2) . .
As2 As Uani 0.34920(4) 0.20803(2) 0.99248(2) 1.000 0.0332(2) . .
As3 As Uani 0.42607(4) 0.21528(2) 1.07319(2) 1.000 0.0318(2) . .
As4 As Uani 0.53129(4) 0.29336(2) 1.08388(2) 1.000 0.0363(2) . .
As5 As Uani 0.51703(4) 0.33703(2) 1.00936(2) 1.000 0.0358(2) . .
Cu1 Cu Uani 0.32589(4) 0.31131(2) 0.86922(2) 1.000 0.0247(2) . .
Cu2 Cu Uani 0.35490(4) 0.30768(2) 0.75695(2) 1.000 0.0239(2) . .
Cu3 Cu Uani 0.34600(4) 0.31881(2) 0.64823(2) 1.000 0.0242(2) . .
Fe1 Fe Uani 0.54391(5) 0.23527(3) 1.01036(2) 1.000 0.0264(2) . .
Cl1 Cl Uani 0.45166(8) 0.26949(4) 0.82888(3) 1.000 0.0279(3) . .
Cl2 Cl Uani 0.46844(7) 0.27045(4) 0.70193(3) 1.000 0.0259(3) . .
P1 P Uani 0.15569(8) 0.27919(4) 0.85115(4) 1.000 0.0233(3) . .
P2 P Uani 0.19113(8) 0.26969(4) 0.74507(4) 1.000 0.0222(3) . .
P3 P Uani 0.17925(8) 0.28240(4) 0.63531(4) 1.000 0.0220(3) . .
P4 P Uani 0.35926(8) 0.41041(4) 0.65108(4) 1.000 0.0226(3) . .
P5 P Uani 0.37875(8) 0.39836(4) 0.76134(4) 1.000 0.0228(3) . .
P6 P Uani 0.32783(8) 0.40430(4) 0.86653(4) 1.000 0.0235(3) . .
C1 C Uani 0.6657(3) 0.2301(2) 0.96594(16) 1.000 0.0346(14) . .
C2 C Uani 0.7125(4) 0.2366(2) 1.01544(17) 1.000 0.0438(18) . .
C3 C Uani 0.6798(4) 0.1911(2) 1.04191(18) 1.000 0.0457(19) . .
C4 C Uani 0.6133(4) 0.1568(2) 1.00931(18) 1.000 0.0443(17) . .
C5 C Uani 0.6038(4) 0.1808(2) 0.96225(17) 1.000 0.0370(17) . .
C6 C Uani 0.6875(4) 0.2658(2) 0.92525(16) 1.000 0.0378(14) . .
C7 C Uani 0.7893(4) 0.2806(3) 1.03497(19) 1.000 0.061(2) . .
C8 C Uani 0.7172(5) 0.1800(3) 1.09497(19) 1.000 0.068(2) . .
C9 C Uani 0.5711(6) 0.1032(2) 1.0218(2) 1.000 0.067(2) . .
C10 C Uani 0.5480(5) 0.1560(2) 0.91665(18) 1.000 0.0481(19) . .
C11 C Uani 0.0998(3) 0.29176(18) 0.78727(14) 1.000 0.0260(12) . .
C12 C Uani 0.1080(3) 0.28929(17) 0.68783(14) 1.000 0.0251(12) . .
C13 C Uani 0.3236(3) 0.43824(17) 0.70746(14) 1.000 0.0259(12) . .
C14 C Uani 0.3059(3) 0.43291(18) 0.80512(14) 1.000 0.0274(12) . .
C15 C Uani 0.0629(3) 0.31472(17) 0.88504(14) 1.000 0.0255(12) . .
C16 C Uani -0.0127(4) 0.3524(2) 0.86643(16) 1.000 0.0352(16) . .
C17 C Uani -0.0756(4) 0.3780(2) 0.89624(16) 1.000 0.0414(17) . .
C18 C Uani -0.0649(3) 0.3655(2) 0.94476(16) 1.000 0.0347(14) . .
C19 C Uani 0.0108(4) 0.3278(2) 0.96387(16) 1.000 0.0366(16) . .
C20 C Uani 0.0749(3) 0.30325(19) 0.93510(15) 1.000 0.0330(14) . .
C21 C Uani 0.1207(3) 0.20779(18) 0.86102(14) 1.000 0.0272(12) . .
C22 C Uani 0.0138(4) 0.19130(19) 0.85580(16) 1.000 0.0352(17) . .
C23 C Uani -0.0105(4) 0.1371(2) 0.86259(18) 1.000 0.0421(17) . .
C24 C Uani 0.0712(4) 0.0996(2) 0.87520(18) 1.000 0.0430(17) . .
C25 C Uani 0.1759(4) 0.1163(2) 0.88147(18) 1.000 0.0416(17) . .
C26 C Uani 0.2011(4) 0.17012(18) 0.87391(15) 1.000 0.0302(14) . .
C27 C Uani 0.1848(3) 0.19537(18) 0.74721(14) 1.000 0.0279(12) . .
C28 C Uani 0.0891(4) 0.16701(19) 0.73848(17) 1.000 0.0371(17) . .
C29 C Uani 0.0879(4) 0.1106(2) 0.74270(18) 1.000 0.0444(17) . .
C30 C Uani 0.1835(4) 0.0828(2) 0.75571(17) 1.000 0.0434(19) . .
C31 C Uani 0.2782(4) 0.11029(19) 0.76405(17) 1.000 0.0408(17) . .
C32 C Uani 0.2800(4) 0.16685(18) 0.75982(15) 1.000 0.0327(16) . .
C33 C Uani 0.1670(3) 0.20991(17) 0.62164(14) 1.000 0.0243(11) . .
C34 C Uani 0.0675(4) 0.18574(19) 0.60588(15) 1.000 0.0317(14) . .
C35 C Uani 0.0599(4) 0.1303(2) 0.59668(16) 1.000 0.0390(16) . .
C36 C Uani 0.1522(4) 0.0984(2) 0.60414(16) 1.000 0.0399(17) . .
C37 C Uani 0.2509(4) 0.12149(19) 0.61978(17) 1.000 0.0362(16) . .
C38 C Uani 0.2581(4) 0.17731(18) 0.62897(15) 1.000 0.0302(14) . .
C39 C Uani 0.0858(3) 0.31387(18) 0.58660(15) 1.000 0.0264(12) . .
C40 C Uani 0.0215(4) 0.3577(2) 0.59517(17) 1.000 0.0376(16) . .
C41 C Uani -0.0451(4) 0.3820(2) 0.55727(18) 1.000 0.0458(17) . .
C42 C Uani -0.0493(4) 0.3629(2) 0.51052(18) 1.000 0.0482(17) . .
C43 C Uani 0.0179(4) 0.3210(2) 0.50153(17) 1.000 0.0439(16) . .
C44 C Uani 0.0837(4) 0.29650(19) 0.53950(15) 1.000 0.0333(16) . .
C45 C Uani 0.2706(3) 0.44585(17) 0.60318(15) 1.000 0.0264(12) . .
C46 C Uani 0.2034(4) 0.4882(2) 0.60981(17) 1.000 0.0480(18) . .
C47 C Uani 0.1416(5) 0.5125(3) 0.57036(19) 1.000 0.059(2) . .
C48 C Uani 0.1454(4) 0.4947(2) 0.52442(17) 1.000 0.0438(17) . .
C49 C Uani 0.2103(5) 0.4531(2) 0.51749(18) 1.000 0.056(2) . .
C50 C Uani 0.2725(4) 0.4282(2) 0.55673(17) 1.000 0.050(2) . .
C51 C Uani 0.4895(3) 0.44162(17) 0.64824(14) 1.000 0.0262(12) . .
C52 C Uani 0.4999(4) 0.4942(2) 0.63092(19) 1.000 0.0444(17) . .
C53 C Uani 0.6012(4) 0.5163(2) 0.6317(2) 1.000 0.059(2) . .
C54 C Uani 0.6918(4) 0.4873(2) 0.64975(18) 1.000 0.0431(17) . .
C55 C Uani 0.6818(3) 0.4356(2) 0.66725(15) 1.000 0.0323(14) . .
C56 C Uani 0.5812(3) 0.41270(18) 0.66588(14) 1.000 0.0273(12) . .
C57 C Uani 0.5169(3) 0.42246(17) 0.77747(14) 1.000 0.0256(12) . .
C58 C Uani 0.5410(4) 0.47711(19) 0.78500(15) 1.000 0.0314(14) . .
C59 C Uani 0.6458(4) 0.4942(2) 0.79727(16) 1.000 0.0395(17) . .
C60 C Uani 0.7283(4) 0.4566(2) 0.80152(16) 1.000 0.0420(18) . .
C61 C Uani 0.7051(4) 0.4015(2) 0.79496(16) 1.000 0.0393(16) . .
C62 C Uani 0.5996(3) 0.38469(19) 0.78303(14) 1.000 0.0293(14) . .
C63 C Uani 0.4519(3) 0.43730(18) 0.89548(15) 1.000 0.0292(12) . .
C64 C Uani 0.4541(4) 0.4896(2) 0.9141(2) 1.000 0.0502(19) . .
C65 C Uani 0.5502(5) 0.5120(3) 0.9355(2) 1.000 0.070(3) . .
C66 C Uani 0.6432(5) 0.4831(3) 0.9383(2) 1.000 0.061(2) . .
C67 C Uani 0.6422(4) 0.4310(2) 0.91952(17) 1.000 0.0445(19) . .
C68 C Uani 0.5471(3) 0.40726(19) 0.89842(15) 1.000 0.0310(14) . .
C69 C Uani 0.2242(3) 0.43995(18) 0.89413(15) 1.000 0.0282(12) . .
C70 C Uani 0.2189(3) 0.4295(2) 0.94270(15) 1.000 0.0333(14) . .
C71 C Uani 0.1451(4) 0.4566(2) 0.96584(16) 1.000 0.0376(16) . .
C72 C Uani 0.0742(4) 0.4937(2) 0.94066(18) 1.000 0.0434(17) . .
C73 C Uani 0.0775(4) 0.5026(2) 0.89292(18) 1.000 0.0487(17) . .
C74 C Uani 0.1531(4) 0.4764(2) 0.86985(17) 1.000 0.0409(16) . .
Cl3 Cl Uani 0.6115(3) 0.10311(10) 0.79184(10) 1.000 0.1513(16) . .
Cl4 Cl Uani 0.5631(4) 0.11036(15) 0.68999(14) 1.000 0.240(2) . .
C900 C Uani 0.5953(10) 0.1448(5) 0.7481(5) 1.000 0.166(7) . .
Cl5 Cl Uani 0.76295(17) 0.25843(9) 0.78678(8) 1.000 0.0989(8) . .
Cl6 Cl Uani 0.81217(16) 0.22276(10) 0.69351(9) 1.000 0.1041(9) . .
C901 C Uani 0.7666(7) 0.2767(3) 0.7258(3) 1.000 0.082(3) . .
F1 F Uani 0.0862(2) 0.41357(12) 0.72739(11) 1.000 0.0490(10) . .
F2 F Uani -0.0505(3) 0.45812(16) 0.68293(13) 1.000 0.0784(14) . .
F3 F Uani -0.0291(3) 0.4632(2) 0.76343(15) 1.000 0.1020(19) . .
F4 F Uani -0.0807(3) 0.38374(17) 0.72848(19) 1.000 0.102(2) . .
B1 B Uani -0.0170(5) 0.4322(3) 0.7259(2) 1.000 0.056(3) . .
H6A H Uiso 0.69480 0.30300 0.93620 1.000 0.0570 calc R
H6B H Uiso 0.62890 0.26320 0.89900 1.000 0.0570 calc R
H6C H Uiso 0.75280 0.25430 0.91440 1.000 0.0570 calc R
H7A H Uiso 0.86120 0.26980 1.03170 1.000 0.0910 calc R
H7B H Uiso 0.78460 0.28650 1.06860 1.000 0.0910 calc R
H7C H Uiso 0.77150 0.31370 1.01720 1.000 0.0910 calc R
H8A H Uiso 0.77620 0.15470 1.09830 1.000 0.1020 calc R
H8B H Uiso 0.65910 0.16470 1.10920 1.000 0.1020 calc R
H8C H Uiso 0.74010 0.21360 1.11110 1.000 0.1020 calc R
H9A H Uiso 0.50360 0.09640 1.00160 1.000 0.1010 calc R
H9B H Uiso 0.56080 0.10330 1.05520 1.000 0.1010 calc R
H9C H Uiso 0.62130 0.07500 1.01680 1.000 0.1010 calc R
H10A H Uiso 0.59740 0.13310 0.90280 1.000 0.0720 calc R
H10B H Uiso 0.52220 0.18430 0.89410 1.000 0.0720 calc R
H10C H Uiso 0.48850 0.13440 0.92360 1.000 0.0720 calc R
H11A H Uiso 0.08520 0.33050 0.78270 1.000 0.0320 calc R
H11B H Uiso 0.03210 0.27240 0.77960 1.000 0.0320 calc R
H12A H Uiso 0.08510 0.32690 0.69010 1.000 0.0300 calc R
H12B H Uiso 0.04420 0.26660 0.68280 1.000 0.0300 calc R
H13A H Uiso 0.24590 0.43940 0.70500 1.000 0.0310 calc R
H13B H Uiso 0.34990 0.47540 0.71150 1.000 0.0310 calc R
H14A H Uiso 0.32710 0.47100 0.80700 1.000 0.0330 calc R
H14B H Uiso 0.22960 0.43160 0.79290 1.000 0.0330 calc R
H16 H Uiso -0.02180 0.36070 0.83360 1.000 0.0420 calc R
H17 H Uiso -0.12570 0.40410 0.88330 1.000 0.0500 calc R
H18 H Uiso -0.10860 0.38230 0.96440 1.000 0.0420 calc R
H19 H Uiso 0.01840 0.31910 0.99660 1.000 0.0440 calc R
H20 H Uiso 0.12730 0.27860 0.94860 1.000 0.0390 calc R
H22 H Uiso -0.04110 0.21670 0.84780 1.000 0.0420 calc R
H23 H Uiso -0.08190 0.12580 0.85870 1.000 0.0500 calc R
H24 H Uiso 0.05480 0.06310 0.87940 1.000 0.0520 calc R
H25 H Uiso 0.23060 0.09120 0.89090 1.000 0.0500 calc R
H26 H Uiso 0.27260 0.18100 0.87750 1.000 0.0360 calc R
H28 H Uiso 0.02500 0.18590 0.72970 1.000 0.0450 calc R
H29 H Uiso 0.02320 0.09170 0.73680 1.000 0.0530 calc R
H30 H Uiso 0.18290 0.04490 0.75880 1.000 0.0520 calc R
H31 H Uiso 0.34210 0.09120 0.77260 1.000 0.0490 calc R
H32 H Uiso 0.34500 0.18550 0.76550 1.000 0.0400 calc R
H34 H Uiso 0.00570 0.20710 0.60150 1.000 0.0380 calc R
H35 H Uiso -0.00640 0.11450 0.58560 1.000 0.0470 calc R
H36 H Uiso 0.14710 0.06100 0.59850 1.000 0.0480 calc R
H37 H Uiso 0.31250 0.09990 0.62420 1.000 0.0440 calc R
H38 H Uiso 0.32470 0.19290 0.64010 1.000 0.0370 calc R
H40 H Uiso 0.02320 0.37070 0.62650 1.000 0.0450 calc R
H41 H Uiso -0.08760 0.41150 0.56330 1.000 0.0550 calc R
H42 H Uiso -0.09700 0.37820 0.48540 1.000 0.0580 calc R
H43 H Uiso 0.01890 0.30920 0.47000 1.000 0.0530 calc R
H44 H Uiso 0.12760 0.26760 0.53320 1.000 0.0400 calc R
H46 H Uiso 0.19930 0.50060 0.64090 1.000 0.0580 calc R
H47 H Uiso 0.09670 0.54140 0.57530 1.000 0.0700 calc R
H48 H Uiso 0.10340 0.51120 0.49820 1.000 0.0530 calc R
H49 H Uiso 0.21380 0.44090 0.48630 1.000 0.0670 calc R
H50 H Uiso 0.31640 0.39890 0.55140 1.000 0.0600 calc R
H52 H Uiso 0.43910 0.51440 0.61890 1.000 0.0540 calc R
H53 H Uiso 0.60810 0.55150 0.61980 1.000 0.0710 calc R
H54 H Uiso 0.75960 0.50260 0.65010 1.000 0.0520 calc R
H55 H Uiso 0.74280 0.41590 0.68010 1.000 0.0390 calc R
H56 H Uiso 0.57510 0.37720 0.67700 1.000 0.0320 calc R
H58 H Uiso 0.48570 0.50270 0.78170 1.000 0.0380 calc R
H59 H Uiso 0.66100 0.53100 0.80270 1.000 0.0470 calc R
H60 H Uiso 0.79930 0.46820 0.80880 1.000 0.0500 calc R
H61 H Uiso 0.76040 0.37590 0.79860 1.000 0.0470 calc R
H62 H Uiso 0.58410 0.34770 0.77870 1.000 0.0350 calc R
H64 H Uiso 0.39090 0.50970 0.91230 1.000 0.0600 calc R
H65 H Uiso 0.55140 0.54710 0.94820 1.000 0.0840 calc R
H66 H Uiso 0.70760 0.49860 0.95280 1.000 0.0740 calc R
H67 H Uiso 0.70630 0.41170 0.92110 1.000 0.0530 calc R
H68 H Uiso 0.54630 0.37180 0.88640 1.000 0.0380 calc R
H70 H Uiso 0.26530 0.40420 0.95960 1.000 0.0400 calc R
H71 H Uiso 0.14280 0.45000 0.99840 1.000 0.0450 calc R
H72 H Uiso 0.02500 0.51230 0.95630 1.000 0.0520 calc R
H73 H Uiso 0.02850 0.52640 0.87560 1.000 0.0580 calc R
H74 H Uiso 0.15560 0.48370 0.83740 1.000 0.0490 calc R
H90A H Uiso 0.66050 0.16600 0.74840 1.000 0.1990 calc R
H90B H Uiso 0.53760 0.16980 0.75220 1.000 0.1990 calc R
H90C H Uiso 0.69510 0.28730 0.71050 1.000 0.0990 calc R
H90D H Uiso 0.81370 0.30790 0.72480 1.000 0.0990 calc R

loop_
_atom_type_symbol
_atom_type_description
_atom_type_scat_dispersion_real
_atom_type_scat_dispersion_imag
_atom_type_scat_source
P P 0.2955 0.4335 'International Tables Vol C Tables 4.2.6.8 and 6.1.1.4'
Fe Fe -1.1336 3.1974 'International Tables Vol C Tables 4.2.6.8 and 6.1.1.4'
F F 0.0727 0.0534 'International Tables Vol C Tables 4.2.6.8 and 6.1.1.4'
Cu Cu -1.9646 0.5888 'International Tables Vol C Tables 4.2.6.8 and 6.1.1.4'
Cl Cl 0.3639 0.7018 'International Tables Vol C Tables 4.2.6.8 and 6.1.1.4'
B B 0.0090 0.0039 'International Tables Vol C Tables 4.2.6.8 and 6.1.1.4'
As As -0.9300 1.0051 'International Tables Vol C Tables 4.2.6.8 and 6.1.1.4'
H H 0.0000 0.0000 'International Tables Vol C Tables 4.2.6.8 and 6.1.1.4'
C C 0.0181 0.0091 'International Tables Vol C Tables 4.2.6.8 and 6.1.1.4'

loop_
_geom_angle_atom_site_label_1
_geom_angle_atom_site_label_2
_geom_angle_atom_site_label_3
_geom_angle
_geom_angle_site_symmetry_1
_geom_angle_site_symmetry_3
_geom_angle_publ_flag
As2 As1 As5 109.42(2) . . yes
As2 As1 Cu1 123.31(3) . . yes
As2 As1 Fe1 62.61(2) . . yes
As5 As1 Cu1 126.92(3) . . yes
As5 As1 Fe1 62.55(2) . . yes
Cu1 As1 Fe1 148.14(3) . . yes
As1 As2 As3 106.19(3) . . yes
As1 As2 Fe1 62.41(2) . . yes
As3 As2 Fe1 62.44(2) . . yes
As2 As3 As4 109.49(3) . . yes
As2 As3 Fe1 62.57(2) . . yes
As2 As3 Cu3 127.14(3) . 4_555 yes
As4 As3 Fe1 62.81(2) . . yes
As4 As3 Cu3 116.42(2) . 4_555 yes
Cu3 As3 Fe1 165.69(3) 4_555 . yes
As3 As4 As5 107.42(3) . . yes
As3 As4 Fe1 62.35(2) . . yes
As5 As4 Fe1 62.34(2) . . yes
As1 As5 As4 107.39(3) . . yes
As1 As5 Fe1 62.41(2) . . yes
As4 As5 Fe1 62.74(2) . . yes
As1 Cu1 Cl1 99.12(3) . . yes
As1 Cu1 P1 109.59(4) . . yes
As1 Cu1 P6 106.29(4) . . yes
Cl1 Cu1 P1 115.53(4) . . yes
Cl1 Cu1 P6 114.46(4) . . yes
P1 Cu1 P6 110.74(4) . . yes
Cl1 Cu2 Cl2 96.44(4) . . yes
Cl1 Cu2 P2 107.67(4) . . yes
Cl1 Cu2 P5 107.23(4) . . yes
Cl2 Cu2 P2 111.53(4) . . yes
Cl2 Cu2 P5 108.63(4) . . yes
P2 Cu2 P5 122.15(4) . . yes
Cl2 Cu3 P3 114.45(4) . . yes
Cl2 Cu3 P4 116.74(4) . . yes
As3 Cu3 Cl2 93.27(3) 4_554 . yes
P3 Cu3 P4 117.48(4) . . yes
As3 Cu3 P3 102.08(4) 4_554 . yes
As3 Cu3 P4 108.25(4) 4_554 . yes
As1 Fe1 As2 54.98(2) . . yes
As1 Fe1 As3 95.26(3) . . yes
As1 Fe1 As4 96.09(3) . . yes
As1 Fe1 As5 55.05(2) . . yes
As1 Fe1 C1 99.97(12) . . yes
As1 Fe1 C2 130.46(13) . . yes
As1 Fe1 C3 165.99(14) . . yes
As1 Fe1 C4 133.79(14) . . yes
As1 Fe1 C5 101.54(13) . . yes
As2 Fe1 As3 54.99(2) . . yes
As2 Fe1 As4 97.53(3) . . yes
As2 Fe1 As5 97.77(3) . . yes
As2 Fe1 C1 129.64(12) . . yes
As2 Fe1 C2 163.53(14) . . yes
As2 Fe1 C3 130.79(14) . . yes
As2 Fe1 C4 98.53(14) . . yes
As2 Fe1 C5 97.90(14) . . yes
As3 Fe1 As4 54.84(2) . . yes
As3 Fe1 As5 96.21(3) . . yes
As3 Fe1 C1 162.67(13) . . yes
As3 Fe1 C2 130.69(13) . . yes
As3 Fe1 C3 97.82(14) . . yes
As3 Fe1 C4 96.99(14) . . yes
As3 Fe1 C5 128.85(14) . . yes
As4 Fe1 As5 54.92(2) . . yes
As4 Fe1 C1 130.66(13) . . yes
As4 Fe1 C2 97.12(13) . . yes
As4 Fe1 C3 95.55(14) . . yes
As4 Fe1 C4 126.97(14) . . yes
As4 Fe1 C5 161.20(14) . . yes
As5 Fe1 C1 99.26(14) . . yes
As5 Fe1 C2 96.78(14) . . yes
As5 Fe1 C3 127.92(14) . . yes
As5 Fe1 C4 163.02(14) . . yes
As5 Fe1 C5 132.78(13) . . yes
C1 Fe1 C2 39.51(17) . . yes
C1 Fe1 C3 66.38(18) . . yes
C1 Fe1 C4 66.41(19) . . yes
C1 Fe1 C5 39.57(19) . . yes
C2 Fe1 C3 39.80(19) . . yes
C2 Fe1 C4 66.45(19) . . yes
C2 Fe1 C5 66.37(19) . . yes
C3 Fe1 C4 39.26(19) . . yes
C3 Fe1 C5 66.13(19) . . yes
C4 Fe1 C5 39.52(19) . . yes
Cu1 Cl1 Cu2 86.40(4) . . yes
Cu2 Cl2 Cu3 79.62(3) . . yes
Cu1 P1 C11 111.51(13) . . yes
Cu1 P1 C15 112.06(13) . . yes
Cu1 P1 C21 122.54(13) . . yes
C11 P1 C15 104.00(18) . . yes
C11 P1 C21 103.88(19) . . yes
C15 P1 C21 100.87(18) . . yes
Cu2 P2 C11 115.58(14) . . yes
Cu2 P2 C12 114.21(13) . . yes
Cu2 P2 C27 116.98(13) . . yes
C11 P2 C12 98.73(18) . . yes
C11 P2 C27 103.68(19) . . yes
C12 P2 C27 105.51(18) . . yes
Cu3 P3 C12 112.97(13) . . yes
Cu3 P3 C33 117.79(13) . . yes
Cu3 P3 C39 115.45(14) . . yes
C12 P3 C33 102.77(18) . . yes
C12 P3 C39 102.62(18) . . yes
C33 P3 C39 103.35(19) . . yes
Cu3 P4 C13 111.99(14) . . yes
Cu3 P4 C45 114.46(14) . . yes
Cu3 P4 C51 118.64(14) . . yes
C13 P4 C45 104.52(18) . . yes
C13 P4 C51 102.77(18) . . yes
C45 P4 C51 102.85(18) . . yes
Cu2 P5 C13 116.77(14) . . yes
Cu2 P5 C14 114.53(14) . . yes
Cu2 P5 C57 116.62(14) . . yes
C13 P5 C14 97.79(18) . . yes
C13 P5 C57 104.89(18) . . yes
C14 P5 C57 103.83(18) . . yes
Cu1 P6 C14 114.30(14) . . yes
Cu1 P6 C63 116.01(14) . . yes
Cu1 P6 C69 116.74(14) . . yes
C14 P6 C63 103.95(19) . . yes
C14 P6 C69 101.30(19) . . yes
C63 P6 C69 102.55(19) . . yes
Fe1 C1 C2 69.8(3) . . yes
Fe1 C1 C5 70.0(3) . . yes
Fe1 C1 C6 130.2(3) . . yes
C2 C1 C5 107.7(4) . . no
C2 C1 C6 125.2(4) . . no
C5 C1 C6 126.9(4) . . no
Fe1 C2 C1 70.7(3) . . yes
Fe1 C2 C3 69.9(3) . . yes
Fe1 C2 C7 128.7(4) . . yes
C1 C2 C3 107.8(4) . . no
C1 C2 C7 125.7(4) . . no
C3 C2 C7 126.4(4) . . no
Fe1 C3 C2 70.3(3) . . yes
Fe1 C3 C4 70.8(3) . . yes
Fe1 C3 C8 128.1(4) . . yes
C2 C3 C4 108.5(4) . . no
C2 C3 C8 125.2(5) . . no
C4 C3 C8 126.2(5) . . no
Fe1 C4 C3 69.9(3) . . yes
Fe1 C4 C5 70.2(3) . . yes
Fe1 C4 C9 129.8(4) . . yes
C3 C4 C5 107.9(4) . . no
C3 C4 C9 125.0(5) . . no
C5 C4 C9 126.9(5) . . no
Fe1 C5 C1 70.4(3) . . yes
Fe1 C5 C4 70.3(3) . . yes
Fe1 C5 C10 129.4(4) . . yes
C1 C5 C4 108.2(4) . . no
C1 C5 C10 125.9(4) . . no
C4 C5 C10 125.7(4) . . no
P1 C11 P2 112.7(2) . . yes
P2 C12 P3 112.8(2) . . yes
P4 C13 P5 113.2(2) . . yes
P5 C14 P6 115.2(2) . . yes
P1 C15 C16 125.8(3) . . yes
P1 C15 C20 115.9(3) . . yes
C16 C15 C20 118.3(4) . . no
C15 C16 C17 120.3(4) . . no
C16 C17 C18 120.9(4) . . no
C17 C18 C19 119.3(4) . . no
C18 C19 C20 120.3(4) . . no
C15 C20 C19 120.9(4) . . no
P1 C21 C22 120.8(3) . . yes
P1 C21 C26 119.6(3) . . yes
C22 C21 C26 119.6(4) . . no
C21 C22 C23 119.7(4) . . no
C22 C23 C24 120.1(5) . . no
C23 C24 C25 120.0(5) . . no
C24 C25 C26 120.4(5) . . no
C21 C26 C25 120.2(5) . . no
P2 C27 C28 122.6(3) . . yes
P2 C27 C32 118.1(3) . . yes
C28 C27 C32 119.3(4) . . no
C27 C28 C29 120.5(5) . . no
C28 C29 C30 119.5(5) . . no
C29 C30 C31 120.5(5) . . no
C30 C31 C32 120.3(5) . . no
C27 C32 C31 119.9(4) . . no
P3 C33 C34 121.6(3) . . yes
P3 C33 C38 119.3(3) . . yes
C34 C33 C38 119.0(4) . . no
C33 C34 C35 120.6(4) . . no
C34 C35 C36 119.5(5) . . no
C35 C36 C37 120.8(5) . . no
C36 C37 C38 119.6(5) . . no
C33 C38 C37 120.6(4) . . no
P3 C39 C40 121.6(3) . . yes
P3 C39 C44 119.8(3) . . yes
C40 C39 C44 118.5(4) . . no
C39 C40 C41 120.2(4) . . no
C40 C41 C42 120.7(5) . . no
C41 C42 C43 119.3(5) . . no
C42 C43 C44 119.8(4) . . no
C39 C44 C43 121.4(4) . . no
P4 C45 C46 125.6(3) . . yes
P4 C45 C50 116.6(3) . . yes
C46 C45 C50 117.8(4) . . no
C45 C46 C47 120.2(5) . . no
C46 C47 C48 121.1(6) . . no
C47 C48 C49 119.3(5) . . no
C48 C49 C50 120.2(5) . . no
C45 C50 C49 121.3(5) . . no
P4 C51 C52 122.5(3) . . yes
P4 C51 C56 118.6(3) . . yes
C52 C51 C56 118.8(4) . . no
C51 C52 C53 119.6(4) . . no
C52 C53 C54 121.1(5) . . no
C53 C54 C55 119.5(5) . . no
C54 C55 C56 120.0(4) . . no
C51 C56 C55 121.0(4) . . no
P5 C57 C58 122.0(3) . . yes
P5 C57 C62 118.9(3) . . yes
C58 C57 C62 119.1(4) . . no
C57 C58 C59 120.8(4) . . no
C58 C59 C60 119.9(5) . . no
C59 C60 C61 119.8(5) . . no
C60 C61 C62 119.8(5) . . no
C57 C62 C61 120.5(4) . . no
P6 C63 C64 122.8(3) . . yes
P6 C63 C68 117.3(3) . . yes
C64 C63 C68 119.9(4) . . no
C63 C64 C65 119.9(5) . . no
C64 C65 C66 120.6(6) . . no
C65 C66 C67 120.1(6) . . no
C66 C67 C68 120.6(5) . . no
C63 C68 C67 118.9(4) . . no
P6 C69 C70 117.7(3) . . yes
P6 C69 C74 123.7(3) . . yes
C70 C69 C74 118.6(4) . . no
C69 C70 C71 120.2(4) . . no
C70 C71 C72 120.3(4) . . no
C71 C72 C73 119.3(5) . . no
C72 C73 C74 120.6(5) . . no
C69 C74 C73 121.0(4) . . no
C1 C6 H6A 109.00 . . no
C1 C6 H6B 110.00 . . no
C1 C6 H6C 110.00 . . no
H6A C6 H6B 109.00 . . no
H6A C6 H6C 109.00 . . no
H6B C6 H6C 110.00 . . no
C2 C7 H7A 109.00 . . no
C2 C7 H7B 109.00 . . no
C2 C7 H7C 109.00 . . no
H7A C7 H7B 109.00 . . no
H7A C7 H7C 109.00 . . no
H7B C7 H7C 110.00 . . no
C3 C8 H8A 109.00 . . no
C3 C8 H8B 109.00 . . no
C3 C8 H8C 109.00 . . no
H8A C8 H8B 110.00 . . no
H8A C8 H8C 110.00 . . no
H8B C8 H8C 109.00 . . no
C4 C9 H9A 109.00 . . no
C4 C9 H9B 109.00 . . no
C4 C9 H9C 110.00 . . no
H9A C9 H9B 109.00 . . no
H9A C9 H9C 109.00 . . no
H9B C9 H9C 109.00 . . no
C5 C10 H10A 109.00 . . no
C5 C10 H10B 110.00 . . no
C5 C10 H10C 109.00 . . no
H10A C10 H10B 109.00 . . no
H10A C10 H10C 109.00 . . no
H10B C10 H10C 110.00 . . no
P1 C11 H11A 109.00 . . no
P1 C11 H11B 109.00 . . no
P2 C11 H11A 109.00 . . no
P2 C11 H11B 109.00 . . no
H11A C11 H11B 108.00 . . no
P2 C12 H12A 109.00 . . no
P2 C12 H12B 109.00 . . no
P3 C12 H12A 109.00 . . no
P3 C12 H12B 109.00 . . no
H12A C12 H12B 108.00 . . no
P4 C13 H13A 109.00 . . no
P4 C13 H13B 109.00 . . no
P5 C13 H13A 109.00 . . no
P5 C13 H13B 109.00 . . no
H13A C13 H13B 108.00 . . no
P5 C14 H14A 108.00 . . no
P5 C14 H14B 109.00 . . no
P6 C14 H14A 108.00 . . no
P6 C14 H14B 108.00 . . no
H14A C14 H14B 107.00 . . no
C15 C16 H16 120.00 . . no
C17 C16 H16 120.00 . . no
C16 C17 H17 120.00 . . no
C18 C17 H17 120.00 . . no
C17 C18 H18 120.00 . . no
C19 C18 H18 120.00 . . no
C18 C19 H19 120.00 . . no
C20 C19 H19 120.00 . . no
C15 C20 H20 120.00 . . no
C19 C20 H20 120.00 . . no
C21 C22 H22 120.00 . . no
C23 C22 H22 120.00 . . no
C22 C23 H23 120.00 . . no
C24 C23 H23 120.00 . . no
C23 C24 H24 120.00 . . no
C25 C24 H24 120.00 . . no
C24 C25 H25 120.00 . . no
C26 C25 H25 120.00 . . no
C21 C26 H26 120.00 . . no
C25 C26 H26 120.00 . . no
C27 C28 H28 120.00 . . no
C29 C28 H28 120.00 . . no
C28 C29 H29 120.00 . . no
C30 C29 H29 120.00 . . no
C29 C30 H30 120.00 . . no
C31 C30 H30 120.00 . . no
C30 C31 H31 120.00 . . no
C32 C31 H31 120.00 . . no
C27 C32 H32 120.00 . . no
C31 C32 H32 120.00 . . no
C33 C34 H34 120.00 . . no
C35 C34 H34 120.00 . . no
C34 C35 H35 120.00 . . no
C36 C35 H35 120.00 . . no
C35 C36 H36 120.00 . . no
C37 C36 H36 120.00 . . no
C36 C37 H37 120.00 . . no
C38 C37 H37 120.00 . . no
C33 C38 H38 120.00 . . no
C37 C38 H38 120.00 . . no
C39 C40 H40 120.00 . . no
C41 C40 H40 120.00 . . no
C40 C41 H41 120.00 . . no
C42 C41 H41 120.00 . . no
C41 C42 H42 120.00 . . no
C43 C42 H42 120.00 . . no
C42 C43 H43 120.00 . . no
C44 C43 H43 120.00 . . no
C39 C44 H44 119.00 . . no
C43 C44 H44 119.00 . . no
C45 C46 H46 120.00 . . no
C47 C46 H46 120.00 . . no
C46 C47 H47 119.00 . . no
C48 C47 H47 120.00 . . no
C47 C48 H48 120.00 . . no
C49 C48 H48 120.00 . . no
C48 C49 H49 120.00 . . no
C50 C49 H49 120.00 . . no
C45 C50 H50 119.00 . . no
C49 C50 H50 119.00 . . no
C51 C52 H52 120.00 . . no
C53 C52 H52 120.00 . . no
C52 C53 H53 119.00 . . no
C54 C53 H53 119.00 . . no
C53 C54 H54 120.00 . . no
C55 C54 H54 120.00 . . no
C54 C55 H55 120.00 . . no
C56 C55 H55 120.00 . . no
C51 C56 H56 119.00 . . no
C55 C56 H56 120.00 . . no
C57 C58 H58 120.00 . . no
C59 C58 H58 120.00 . . no
C58 C59 H59 120.00 . . no
C60 C59 H59 120.00 . . no
C59 C60 H60 120.00 . . no
C61 C60 H60 120.00 . . no
C60 C61 H61 120.00 . . no
C62 C61 H61 120.00 . . no
C57 C62 H62 120.00 . . no
C61 C62 H62 120.00 . . no
C63 C64 H64 120.00 . . no
C65 C64 H64 120.00 . . no
C64 C65 H65 120.00 . . no
C66 C65 H65 120.00 . . no
C65 C66 H66 120.00 . . no
C67 C66 H66 120.00 . . no
C66 C67 H67 120.00 . . no
C68 C67 H67 120.00 . . no
C63 C68 H68 121.00 . . no
C67 C68 H68 121.00 . . no
C69 C70 H70 120.00 . . no
C71 C70 H70 120.00 . . no
C70 C71 H71 120.00 . . no
C72 C71 H71 120.00 . . no
C71 C72 H72 120.00 . . no
C73 C72 H72 120.00 . . no
C72 C73 H73 120.00 . . no
C74 C73 H73 120.00 . . no
C69 C74 H74 119.00 . . no
C73 C74 H74 119.00 . . no
Cl3 C900 Cl4 112.0(7) . . yes
Cl3 C900 H90A 109.00 . . no
Cl3 C900 H90B 109.00 . . no
Cl4 C900 H90A 109.00 . . no
Cl4 C900 H90B 109.00 . . no
H90A C900 H90B 108.00 . . no
Cl5 C901 Cl6 111.4(4) . . yes
Cl5 C901 H90C 109.00 . . no
Cl5 C901 H90D 109.00 . . no
Cl6 C901 H90C 109.00 . . no
Cl6 C901 H90D 109.00 . . no
H90C C901 H90D 108.00 . . no
F1 B1 F2 110.2(5) . . yes
F1 B1 F3 112.9(5) . . yes
F1 B1 F4 104.9(5) . . yes
F2 B1 F3 111.9(6) . . yes
F2 B1 F4 109.1(5) . . yes
F3 B1 F4 107.5(5) . . yes

loop_
_geom_bond_atom_site_label_1
_geom_bond_atom_site_label_2
_geom_bond_distance
_geom_bond_site_symmetry_2
_geom_bond_publ_flag
As1 As2 2.3199(7) . yes
As1 As5 2.3222(7) . yes
As1 Cu1 2.5037(7) . yes
As1 Fe1 2.5108(8) . yes
As2 As3 2.3213(7) . yes
As2 Fe1 2.5154(8) . yes
As3 As4 2.3189(7) . yes
As3 Fe1 2.5124(8) . yes
As3 Cu3 2.5979(7) 4_555 yes
As4 As5 2.3229(7) . yes
As4 Fe1 2.5231(8) . yes
As5 Fe1 2.5140(9) . yes
Cu1 Cl1 2.3166(11) . yes
Cu1 P1 2.2656(11) . yes
Cu1 P6 2.2783(11) . yes
Cu2 Cl1 2.3772(10) . yes
Cu2 Cl2 2.4297(10) . yes
Cu2 P2 2.2396(11) . yes
Cu2 P5 2.2414(11) . yes
Cu3 Cl2 2.3074(10) . yes
Cu3 P3 2.2581(11) . yes
Cu3 P4 2.2495(11) . yes
Fe1 C1 2.118(4) . yes
Fe1 C2 2.105(5) . yes
Fe1 C3 2.101(5) . yes
Fe1 C4 2.113(5) . yes
Fe1 C5 2.112(5) . yes
Cl3 C900 1.581(13) . yes
Cl4 C900 1.820(14) . yes
Cl5 C901 1.769(9) . yes
Cl6 C901 1.745(8) . yes
P1 C21 1.834(4) . yes
P1 C15 1.831(4) . yes
P1 C11 1.842(4) . yes
P2 C12 1.837(4) . yes
P2 C27 1.823(5) . yes
P2 C11 1.848(4) . yes
P3 C12 1.840(4) . yes
P3 C39 1.828(4) . yes
P3 C33 1.817(4) . yes
P4 C51 1.821(4) . yes
P4 C13 1.833(4) . yes
P4 C45 1.826(4) . yes
P5 C57 1.827(4) . yes
P5 C13 1.839(4) . yes
P5 C14 1.842(4) . yes
P6 C14 1.835(4) . yes
P6 C69 1.834(4) . yes
P6 C63 1.833(4) . yes
F1 B1 1.371(7) . yes
F2 B1 1.367(7) . yes
F3 B1 1.322(8) . yes
F4 B1 1.440(8) . yes
C1 C6 1.492(6) . no
C1 C5 1.432(7) . no
C1 C2 1.427(6) . no
C2 C7 1.494(8) . no
C2 C3 1.432(7) . no
C3 C8 1.510(7) . no
C3 C4 1.415(7) . no
C4 C9 1.477(7) . no
C4 C5 1.428(7) . no
C5 C10 1.488(7) . no
C15 C16 1.370(6) . no
C15 C20 1.412(6) . no
C16 C17 1.383(7) . no
C17 C18 1.376(6) . no
C18 C19 1.375(7) . no
C19 C20 1.362(6) . no
C21 C26 1.376(6) . no
C21 C22 1.391(6) . no
C22 C23 1.381(7) . no
C23 C24 1.384(7) . no
C24 C25 1.365(7) . no
C25 C26 1.379(7) . no
C27 C28 1.380(6) . no
C27 C32 1.385(6) . no
C28 C29 1.387(7) . no
C29 C30 1.382(7) . no
C30 C31 1.358(7) . no
C31 C32 1.390(6) . no
C33 C34 1.395(6) . no
C33 C38 1.387(6) . no
C34 C35 1.382(7) . no
C35 C36 1.389(7) . no
C36 C37 1.374(7) . no
C37 C38 1.391(6) . no
C39 C44 1.379(6) . no
C39 C40 1.387(6) . no
C40 C41 1.381(7) . no
C41 C42 1.381(7) . no
C42 C43 1.377(7) . no
C43 C44 1.380(7) . no
C45 C50 1.371(6) . no
C45 C46 1.368(6) . no
C46 C47 1.383(8) . no
C47 C48 1.363(7) . no
C48 C49 1.338(7) . no
C49 C50 1.388(7) . no
C51 C56 1.380(6) . no
C51 C52 1.389(6) . no
C52 C53 1.382(7) . no
C53 C54 1.373(7) . no
C54 C55 1.370(7) . no
C55 C56 1.380(6) . no
C57 C62 1.383(6) . no
C57 C58 1.381(6) . no
C58 C59 1.377(7) . no
C59 C60 1.379(7) . no
C60 C61 1.387(7) . no
C61 C62 1.382(6) . no
C63 C68 1.398(6) . no
C63 C64 1.381(7) . no
C64 C65 1.379(8) . no
C65 C66 1.360(9) . no
C66 C67 1.379(9) . no
C67 C68 1.380(6) . no
C69 C74 1.369(6) . no
C69 C70 1.392(6) . no
C70 C71 1.380(6) . no
C71 C72 1.388(7) . no
C72 C73 1.358(7) . no
C73 C74 1.385(7) . no
C6 H6C 0.9600 . no
C6 H6B 0.9600 . no
C6 H6A 0.9600 . no
C7 H7B 0.9600 . no
C7 H7A 0.9600 . no
C7 H7C 0.9600 . no
C8 H8B 0.9600 . no
C8 H8C 0.9600 . no
C8 H8A 0.9600 . no
C9 H9C 0.9600 . no
C9 H9B 0.9600 . no
C9 H9A 0.9600 . no
C10 H10C 0.9600 . no
C10 H10A 0.9600 . no
C10 H10B 0.9600 . no
C11 H11A 0.9700 . no
C11 H11B 0.9700 . no
C12 H12B 0.9700 . no
C12 H12A 0.9700 . no
C13 H13A 0.9700 . no
C13 H13B 0.9700 . no
C14 H14A 0.9700 . no
C14 H14B 0.9700 . no
C16 H16 0.9300 . no
C17 H17 0.9300 . no
C18 H18 0.9300 . no
C19 H19 0.9300 . no
C20 H20 0.9300 . no
C22 H22 0.9300 . no
C23 H23 0.9300 . no
C24 H24 0.9300 . no
C25 H25 0.9300 . no
C26 H26 0.9300 . no
C28 H28 0.9300 . no
C29 H29 0.9300 . no
C30 H30 0.9300 . no
C31 H31 0.9300 . no
C32 H32 0.9300 . no
C34 H34 0.9300 . no
C35 H35 0.9300 . no
C36 H36 0.9300 . no
C37 H37 0.9300 . no
C38 H38 0.9300 . no
C40 H40 0.9300 . no
C41 H41 0.9300 . no
C42 H42 0.9300 . no
C43 H43 0.9300 . no
C44 H44 0.9300 . no
C46 H46 0.9300 . no
C47 H47 0.9300 . no
C48 H48 0.9300 . no
C49 H49 0.9300 . no
C50 H50 0.9300 . no
C52 H52 0.9300 . no
C53 H53 0.9300 . no
C54 H54 0.9300 . no
C55 H55 0.9300 . no
C56 H56 0.9300 . no
C58 H58 0.9300 . no
C59 H59 0.9300 . no
C60 H60 0.9300 . no
C61 H61 0.9300 . no
C62 H62 0.9300 . no
C64 H64 0.9300 . no
C65 H65 0.9300 . no
C66 H66 0.9300 . no
C67 H67 0.9300 . no
C68 H68 0.9300 . no
C70 H70 0.9300 . no
C71 H71 0.9300 . no
C72 H72 0.9300 . no
C73 H73 0.9300 . no
C74 H74 0.9300 . no
C900 H90A 0.9700 . no
C900 H90B 0.9700 . no
C901 H90C 0.9700 . no
C901 H90D 0.9700 . no

loop_
_geom_contact_atom_site_label_1
_geom_contact_atom_site_label_2
_geom_contact_distance
_geom_contact_site_symmetry_2
_geom_contact_publ_flag
As1 Cl1 3.6706(10) . no
As1 P6 3.8287(11) . no
As2 C10 3.739(6) . no
As2 C26 3.665(4) . no
As3 C9 3.704(6) . no
As3 C8 3.723(6) . no
As3 P3 3.7821(12) 4_555 no
As3 Cl2 3.5718(9) 4_555 no
As4 C7 3.723(5) . no
As4 Cl4 3.761(4) 4_555 no
As4 C8 3.613(7) . no
As5 C7 3.663(6) . no
As5 C68 3.614(4) . no
As2 H50 3.1500 4_555 no
As2 H44 3.2200 4_555 no
As3 H50 3.1400 4_555 no
As3 H8B 3.2000 . no
As5 H7C 3.2300 . no
As5 H65 3.2400 3_667 no
Fe1 H10B 3.4500 . no
Fe1 H10C 3.4600 . no
Cl1 As1 3.6706(10) . no
Cl1 Cl2 3.5848(12) . no
Cl1 P2 3.7281(14) . no
Cl1 P5 3.7191(14) . no
Cl2 C900 3.613(13) . no
Cl2 Cl1 3.5848(12) . no
Cl2 As3 3.5718(9) 4_554 no
Cl4 C58 3.623(6) 2_646 no
Cl4 As4 3.761(4) 4_554 no
Cl5 C900 3.559(13) . no
Cl5 C61 3.592(5) . no
Cl1 H10B 2.8200 . no
Cl1 H32 2.9100 . no
Cl1 H62 3.0200 . no
Cl1 H68 3.1100 . no
Cl1 H6B 2.7400 . no
Cl2 H56 3.0700 . no
Cl2 H90B 2.9000 . no
Cl2 H90C 2.8600 . no
Cl2 H62 3.0600 . no
Cl2 H38 2.9900 . no
Cl4 H58 2.8500 2_646 no
Cl5 H61 2.9000 . no
Cl5 H22 2.9600 1_655 no
Cl5 H62 3.1200 . no
Cl5 H90A 2.7400 . no
Cl6 H28 2.8600 1_655 no
Cl6 H8C 2.8100 4_554 no
Cl6 H90A 2.9700 . no
P1 P6 3.7389(14) . no
P2 Cl1 3.7281(14) . no
P3 As3 3.7821(12) 4_554 no
P5 Cl1 3.7191(14) . no
P6 P1 3.7389(14) . no
P6 As1 3.8287(11) . no
F1 C13 3.179(5) . no
F1 C14 3.280(5) . no
F1 C12 3.263(5) . no
F2 C54 3.313(6) 1_455 no
F4 C901 3.244(9) 1_455 no
F1 H13A 2.2800 . no
F1 H11A 2.5600 . no
F1 H12A 2.3600 . no
F1 H14B 2.4100 . no
F2 H54 2.6600 1_455 no
F2 H55 2.7900 1_455 no
F3 H30 2.7900 2_556 no
F3 H60 2.6700 1_455 no
F4 H90D 2.2800 1_455 no
F4 H55 2.5400 1_455 no
F4 H12A 2.8500 . no
F4 H11A 2.7200 . no
C1 As5 3.538(5) . no
C1 As1 3.554(4) . no
C1 C3 2.309(7) . no
C1 C4 2.317(7) . no
C1 C7 2.599(7) . no
C1 C10 2.600(7) . no
C2 As5 3.464(5) . no
C2 C4 2.311(7) . no
C2 As4 3.481(5) . no
C2 C8 2.612(8) . no
C2 C6 2.592(6) . no
C2 C5 2.308(7) . no
C3 C1 2.309(7) . no
C3 C5 2.299(7) . no
C3 C7 2.612(8) . no
C3 As3 3.487(5) . no
C3 As4 3.436(5) . no
C3 C9 2.566(8) . no
C4 C1 2.317(7) . no
C4 C10 2.594(7) . no
C4 C2 2.311(7) . no
C4 As3 3.474(5) . no
C4 As2 3.517(5) . no
C4 C8 2.609(7) . no
C5 C6 2.616(7) . no
C5 C3 2.299(7) . no
C5 As2 3.500(5) . no
C5 C9 2.599(7) . no
C5 C2 2.308(7) . no
C5 As1 3.590(5) . no
C8 C55 3.544(8) 4_555 no
C10 As2 3.739(6) . no
C12 F1 3.263(5) . no
C13 F1 3.179(5) . no
C14 F1 3.280(5) . no
C17 C72 3.523(7) . no
C18 C71 3.440(7) . no
C19 C71 3.575(7) . no
C20 C70 3.573(6) . no
C20 C22 3.535(6) . no
C21 C28 3.530(6) . no
C21 C27 3.411(5) . no
C22 C20 3.535(6) . no
C22 C28 3.597(7) . no
C26 C32 3.481(6) . no
C26 As2 3.665(4) . no
C26 C27 3.568(6) . no
C27 C26 3.568(6) . no
C27 C21 3.411(5) . no
C27 C38 3.590(6) . no
C27 C33 3.499(5) . no
C28 C21 3.530(6) . no
C28 C22 3.597(7) . no
C30 C59 3.533(7) 2_646 no
C31 C59 3.525(7) 2_646 no
C32 C26 3.481(6) . no
C33 C27 3.499(5) . no
C34 C44 3.309(6) . no
C38 C27 3.590(6) . no
C44 C34 3.309(6) . no
C54 F2 3.313(6) 1_655 no
C55 C8 3.544(8) 4_554 no
C56 C62 3.317(6) . no
C56 C57 3.346(5) . no
C57 C68 3.363(6) . no
C57 C56 3.346(5) . no
C57 C63 3.534(6) . no
C58 C63 3.576(6) . no
C58 C68 3.591(6) . no
C58 Cl4 3.623(6) 2_656 no
C59 C30 3.533(7) 2_656 no
C59 C31 3.525(7) 2_656 no
C61 Cl5 3.592(5) . no
C62 C56 3.317(6) . no
C62 C68 3.432(6) . no
C63 C58 3.576(6) . no
C63 C57 3.534(6) . no
C64 C70 3.505(7) . no
C68 As5 3.614(4) . no
C68 C57 3.363(6) . no
C68 C58 3.591(6) . no
C68 C62 3.432(6) . no
C70 C20 3.573(6) . no
C70 C64 3.505(7) . no
C71 C19 3.575(7) . no
C71 C18 3.440(7) . no
C72 C17 3.523(7) . no
C6 H10B 2.9200 . no
C6 H7C 2.8700 . no
C7 H8C 2.8300 . no
C7 H6A 2.8900 . no
C7 H34 3.0700 4_655 no
C8 H7B 2.8700 . no
C8 H9B 2.8200 . no
C9 H8B 2.9400 . no
C9 H10C 2.8800 . no
C10 H6B 2.8800 . no
C10 H9A 2.9100 . no
C11 H16 2.7300 . no
C12 H40 2.7400 . no
C12 H28 3.0400 . no
C13 H46 2.7100 . no
C14 H74 2.5400 . no
C14 H58 2.9900 . no
C15 H22 2.8500 . no
C16 H11A 2.8600 . no
C17 H67 3.0500 1_455 no
C18 H67 3.0700 1_455 no
C20 H43 3.0400 4_555 no
C21 H20 2.9900 . no
C22 H11B 2.9500 . no
C24 H47 3.0500 2_546 no
C25 H54 3.0700 2_646 no
C28 H12B 2.9000 . no
C28 H11B 2.9600 . no
C30 H59 3.0100 2_646 no
C31 H59 2.8800 2_646 no
C33 H44 2.8200 . no
C34 H12B 2.9700 . no
C34 H19 3.0200 4_554 no
C34 H44 3.0300 . no
C35 H19 3.0300 4_554 no
C35 H73 2.9300 2_546 no
C36 H73 3.0000 2_546 no
C39 H34 2.8600 . no
C40 H12A 2.7600 . no
C41 H8A 2.8200 4_454 no
C41 H48 3.0700 3_566 no
C44 H34 3.0500 . no
C45 H52 2.6900 . no
C46 H52 3.0100 . no
C46 H13A 2.8900 . no
C51 H9B 3.0800 4_554 no
C53 H25 2.9400 2_656 no
C54 H25 3.0100 2_656 no
C55 H8B 2.9300 4_554 no
C56 H9B 3.0900 4_554 no
C56 H8B 2.7400 4_554 no
C58 H13B 2.9200 . no
C58 H14A 2.8500 . no
C59 H31 3.0900 2_656 no
C60 H30 3.0600 2_656 no
C60 H17 3.0000 1_655 no
C61 H17 3.0100 1_655 no
C62 H68 3.0800 . no
C62 H56 2.9400 . no
C69 H64 2.6900 . no
C71 H66 2.9200 3_667 no
C73 H35 2.9700 2_556 no
C74 H14A 3.0100 . no
C74 H14B 2.7200 . no
C900 Cl2 3.613(13) . no
C900 Cl5 3.559(13) . no
C901 F4 3.244(9) 1_655 no
H6A C7 2.8900 . no
H6A H7C 2.3400 . no
H6B Cl1 2.7400 . no
H6B H10B 2.3400 . no
H6B C10 2.8800 . no
H7A H34 2.5200 4_655 no
H7B C8 2.8700 . no
H7B H8C 2.2600 . no
H7C C6 2.8700 . no
H7C H6A 2.3400 . no
H7C As5 3.2300 . no
H8A C41 2.8200 4_655 no
H8B H56 2.5200 4_555 no
H8B C9 2.9400 . no
H8B H9B 2.3400 . no
H8B As3 3.2000 . no
H8B C56 2.7400 4_555 no
H8B C55 2.9300 4_555 no
H8C Cl6 2.8100 4_555 no
H8C C7 2.8300 . no
H8C H7B 2.2600 . no
H9A C10 2.9100 . no
H9A H10C 2.3500 . no
H9B C51 3.0800 4_555 no
H9B H8B 2.3400 . no
H9B C8 2.8200 . no
H9B C56 3.0900 4_555 no
H10B Fe1 3.4500 . no
H10B C6 2.9200 . no
H10B H6B 2.3400 . no
H10B Cl1 2.8200 . no
H10C C9 2.8800 . no
H10C Fe1 3.4600 . no
H10C H53 2.5700 2_646 no
H10C H9A 2.3500 . no
H11A C16 2.8600 . no
H11A H16 2.2300 . no
H11A H12A 2.5900 . no
H11A F4 2.7200 . no
H11A F1 2.5600 . no
H11B H28 2.5300 . no
H11B C28 2.9600 . no
H11B C22 2.9500 . no
H12A H40 2.1200 . no
H12A F1 2.3600 . no
H12A H11A 2.5900 . no
H12A C40 2.7600 . no
H12A F4 2.8500 . no
H12B C28 2.9000 . no
H12B C34 2.9700 . no
H12B H28 2.4000 . no
H13A F1 2.2800 . no
H13A H14B 2.5000 . no
H13A H46 2.3400 . no
H13A C46 2.8900 . no
H13B C58 2.9200 . no
H13B H46 2.5900 . no
H13B H58 2.4900 . no
H14A H58 2.3500 . no
H14A H74 2.4600 . no
H14A C58 2.8500 . no
H14A C74 3.0100 . no
H14B F1 2.4100 . no
H14B C74 2.7200 . no
H14B H74 2.1000 . no
H14B H13A 2.5000 . no
H16 C11 2.7300 . no
H16 H11A 2.2300 . no
H17 C60 3.0000 1_455 no
H17 C61 3.0100 1_455 no
H17 H67 2.5100 1_455 no
H18 H67 2.5600 1_455 no
H19 C35 3.0300 4_555 no
H19 C34 3.0200 4_555 no
H20 C21 2.9900 . no
H22 C15 2.8500 . no
H22 Cl5 2.9600 1_455 no
H24 H47 2.5000 2_546 no
H25 C53 2.9400 2_646 no
H25 H54 2.4700 2_646 no
H25 H53 2.3100 2_646 no
H25 C54 3.0100 2_646 no
H28 H12B 2.4000 . no
H28 Cl6 2.8600 1_455 no
H28 H11B 2.5300 . no
H28 C12 3.0400 . no
H30 C60 3.0600 2_646 no
H30 F3 2.7900 2_546 no
H31 H59 2.5600 2_646 no
H31 C59 3.0900 2_646 no
H32 Cl1 2.9100 . no
H32 H90B 2.5400 . no
H34 C44 3.0500 . no
H34 H7A 2.5200 4_454 no
H34 C39 2.8600 . no
H34 C7 3.0700 4_454 no
H35 C73 2.9700 2_546 no
H35 H73 2.4500 2_546 no
H36 H73 2.5700 2_546 no
H38 Cl2 2.9900 . no
H40 C12 2.7400 . no
H40 H12A 2.1200 . no
H41 H48 2.5400 3_566 no
H42 H47 2.6000 3_566 no
H43 C20 3.0400 4_554 no
H44 As2 3.2200 4_554 no
H44 C34 3.0300 . no
H44 C33 2.8200 . no
H46 C13 2.7100 . no
H46 H13B 2.5900 . no
H46 H13A 2.3400 . no
H47 H24 2.5000 2_556 no
H47 H42 2.6000 3_566 no
H47 C24 3.0500 2_556 no
H48 C41 3.0700 3_566 no
H48 H41 2.5400 3_566 no
H50 As2 3.1500 4_554 no
H50 As3 3.1400 4_554 no
H52 C46 3.0100 . no
H52 C45 2.6900 . no
H53 H10C 2.5700 2_656 no
H53 H25 2.3100 2_656 no
H54 H25 2.4600 2_656 no
H54 F2 2.6600 1_655 no
H54 C25 3.0700 2_656 no
H55 F4 2.5400 1_655 no
H55 F2 2.7900 1_655 no
H56 Cl2 3.0700 . no
H56 H8B 2.5200 4_554 no
H56 C62 2.9400 . no
H58 H14A 2.3500 . no
H58 H13B 2.4900 . no
H58 Cl4 2.8500 2_656 no
H58 C14 2.9900 . no
H59 C30 3.0100 2_656 no
H59 H31 2.5600 2_656 no
H59 C31 2.8800 2_656 no
H60 F3 2.6700 1_655 no
H61 Cl5 2.9000 . no
H62 Cl2 3.0600 . no
H62 Cl1 3.0200 . no
H62 Cl5 3.1200 . no
H64 C69 2.6900 . no
H65 As5 3.2400 3_667 no
H66 H71 2.4900 3_667 no
H66 C71 2.9200 3_667 no
H67 H17 2.5100 1_655 no
H67 H18 2.5600 1_655 no
H67 C18 3.0700 1_655 no
H67 C17 3.0500 1_655 no
H68 Cl1 3.1100 . no
H68 C62 3.0800 . no
H71 H66 2.4900 3_667 no
H73 C35 2.9300 2_556 no
H73 C36 3.0000 2_556 no
H73 H36 2.5700 2_556 no
H73 H35 2.4500 2_556 no
H74 H14A 2.4600 . no
H74 H14B 2.1000 . no
H74 C14 2.5400 . no
H90A Cl6 2.9700 . no
H90A Cl5 2.7400 . no
H90B Cl2 2.9000 . no
H90B H32 2.5400 . no
H90C Cl2 2.8600 . no
H90D F4 2.2800 1_655 no

loop_
_geom_hbond_atom_site_label_D
_geom_hbond_atom_site_label_H
_geom_hbond_atom_site_label_A
_geom_hbond_distance_DH
_geom_hbond_distance_HA
_geom_hbond_distance_DA
_geom_hbond_angle_DHA
_geom_hbond_site_symmetry_A
_geom_hbond_publ_flag
C6 H6B Cl1 0.9600 2.7400 3.693(5) 172.00 . yes
C8 H8C Cl6 0.9600 2.8100 3.698(7) 153.00 4_555 yes
C10 H10B Cl1 0.9600 2.8200 3.782(5) 178.00 . yes
C12 H12A F1 0.9700 2.3600 3.263(5) 154.00 . yes
C13 H13A F1 0.9700 2.2800 3.179(5) 153.00 . yes
C14 H14B F1 0.9700 2.4100 3.280(5) 149.00 . yes
C55 H55 F4 0.9300 2.5400 3.452(6) 165.00 1_655 yes
C900 H90A Cl5 0.9700 2.7400 3.559(13) 142.00 . yes
C901 H90D F4 0.9700 2.2800 3.244(9) 175.00 1_655 yes

loop_
_geom_torsion_atom_site_label_1
_geom_torsion_atom_site_label_2
_geom_torsion_atom_site_label_3
_geom_torsion_atom_site_label_4
_geom_torsion
_geom_torsion_site_symmetry_1
_geom_torsion_site_symmetry_2
_geom_torsion_site_symmetry_4
_geom_torsion_publ_flag
As5 As1 As2 As3 3.11(3) . . . no
As5 As1 As2 Fe1 -42.84(3) . . . no
Cu1 As1 As2 As3 -170.52(3) . . . no
Cu1 As1 As2 Fe1 143.53(3) . . . no
Fe1 As1 As2 As3 45.95(3) . . . no
As2 As1 As5 As4 -2.27(4) . . . no
As2 As1 As5 Fe1 42.87(3) . . . no
Cu1 As1 As5 As4 171.07(3) . . . no
Cu1 As1 As5 Fe1 -143.79(4) . . . no
Fe1 As1 As5 As4 -45.14(3) . . . no
As5 As1 Fe1 As3 93.91(3) . . . no
Cu1 As1 Fe1 As3 -149.58(5) . . . no
As2 As1 Fe1 As4 -94.95(3) . . . no
As5 As1 Fe1 As4 38.78(2) . . . no
Cu1 As1 Fe1 As4 155.29(5) . . . no
As2 As1 Fe1 As5 -133.73(3) . . . no
Cu1 As1 Fe1 As5 116.51(6) . . . no
As2 As1 Fe1 C1 131.89(13) . . . no
As5 As1 Fe1 C1 -94.38(13) . . . no
Cu1 As1 Fe1 C1 22.13(15) . . . no
As2 As1 Fe1 C2 160.29(18) . . . no
As5 As1 Fe1 C2 -65.99(18) . . . no
Cu1 As1 Fe1 C2 50.52(19) . . . no
As2 As1 Cu1 Cl1 -92.82(4) . . . no
As5 As1 Cu1 Cl1 94.70(4) . . . no
Fe1 As1 Cu1 Cl1 -1.99(7) . . . no
As2 As1 Cu1 P1 28.54(5) . . . no
As5 As1 Cu1 P1 -143.94(4) . . . no
Fe1 As1 Cu1 P1 119.38(6) . . . no
As2 As1 Cu1 P6 148.24(4) . . . no
As5 As1 Cu1 P6 -24.24(5) . . . no
Fe1 As1 Cu1 P6 -120.93(6) . . . no
Cu1 As1 Fe1 As2 -109.76(5) . . . no
As2 As1 Fe1 As3 -39.82(2) . . . no
Cu1 As1 Fe1 C4 -44.7(2) . . . no
As2 As1 Fe1 C5 91.61(14) . . . no
As5 As1 Fe1 C5 -134.66(14) . . . no
Cu1 As1 Fe1 C5 -18.15(15) . . . no
As5 As1 Fe1 As2 133.73(3) . . . no
As2 As1 Fe1 C4 65.11(19) . . . no
As5 As1 Fe1 C4 -161.2(2) . . . no
As3 As2 Fe1 As4 -36.70(2) . . . no
As1 As2 Fe1 C1 -72.19(17) . . . no
As3 As2 Fe1 C1 158.94(18) . . . no
As1 As2 Fe1 C3 -163.77(18) . . . no
Fe1 As2 As3 Cu3 -167.53(4) . . 4_555 no
As1 As2 Fe1 As3 128.87(3) . . . no
As1 As2 Fe1 As5 36.71(2) . . . no
As3 As2 Fe1 As5 -92.16(3) . . . no
As1 As2 As3 As4 -2.79(3) . . . no
As1 As2 As3 Fe1 -45.93(3) . . . no
As1 As2 As3 Cu3 146.54(3) . . 4_555 no
Fe1 As2 As3 As4 43.14(3) . . . no
As3 As2 Fe1 As1 -128.87(3) . . . no
As1 As2 Fe1 As4 92.17(3) . . . no
As3 As2 Fe1 C3 67.36(18) . . . no
As1 As2 Fe1 C4 -138.54(14) . . . no
As3 As2 Fe1 C4 92.59(14) . . . no
As1 As2 Fe1 C5 -98.60(13) . . . no
As3 As2 Fe1 C5 132.53(14) . . . no
As4 As3 Fe1 C4 130.89(14) . . . no
As2 As3 As4 As5 1.45(4) . . . no
Fe1 As3 As4 As5 44.47(3) . . . no
Cu3 As3 As4 As5 -151.55(3) 4_555 . . no
Cu3 As3 As4 Fe1 163.98(3) 4_555 . . no
As4 As3 Fe1 C3 91.30(14) . . . no
As2 As3 Fe1 C4 -95.55(14) . . . no
As2 As3 Cu3 P4 -73.65(5) 4_554 4_554 . no
As4 As3 Cu3 P4 138.83(4) 4_554 4_554 . no
As2 As3 As4 Fe1 -43.02(3) . . . no
As2 As3 Cu3 Cl2 166.79(4) 4_554 4_554 . no
As4 As3 Cu3 Cl2 19.26(4) 4_554 4_554 . no
As2 As3 Cu3 P3 50.93(4) 4_554 4_554 . no
As4 As3 Cu3 P3 -96.60(4) 4_554 4_554 . no
As2 As3 Fe1 As1 39.81(2) . . . no
As4 As3 Fe1 As1 -93.75(3) . . . no
As4 As3 Fe1 As2 -133.56(3) . . . no
As2 As3 Fe1 As4 133.56(3) . . . no
As2 As3 Fe1 As5 95.16(3) . . . no
As4 As3 Fe1 As5 -38.41(2) . . . no
As2 As3 Fe1 C2 -160.37(18) . . . no
As4 As3 Fe1 C2 66.07(18) . . . no
As2 As3 Fe1 C3 -135.14(14) . . . no
As2 As3 Fe1 C5 -69.59(17) . . . no
As4 As3 Fe1 C5 156.85(18) . . . no
Fe1 As4 As5 As1 44.97(3) . . . no
As3 As4 As5 As1 0.50(3) . . . no
As3 As4 As5 Fe1 -44.47(3) . . . no
As3 As4 Fe1 As1 92.16(3) . . . no
As5 As4 Fe1 As1 -38.85(2) . . . no
As3 As4 Fe1 As2 36.78(2) . . . no
As5 As4 Fe1 As2 -94.23(3) . . . no
As5 As4 Fe1 As3 -131.01(3) . . . no
As3 As4 Fe1 As5 131.01(3) . . . no
As3 As4 Fe1 C1 -159.11(17) . . . no
As5 As4 Fe1 C1 69.89(17) . . . no
As3 As4 Fe1 C2 -135.69(14) . . . no
As5 As4 Fe1 C2 93.30(14) . . . no
As3 As4 Fe1 C3 -95.67(14) . . . no
As5 As4 Fe1 C3 133.33(14) . . . no
As3 As4 Fe1 C4 -69.89(18) . . . no
As5 As4 Fe1 C4 159.10(18) . . . no
As4 As5 Fe1 As1 130.45(3) . . . no
As1 As5 Fe1 As2 -36.67(2) . . . no
As4 As5 Fe1 As2 93.78(3) . . . no
As1 As5 Fe1 As3 -92.09(3) . . . no
As4 As5 Fe1 As3 38.36(2) . . . no
As1 As5 Fe1 As4 -130.45(3) . . . no
As1 As5 Fe1 C1 95.75(12) . . . no
As4 As5 Fe1 C1 -133.80(12) . . . no
As1 As5 Fe1 C2 135.58(13) . . . no
As4 As5 Fe1 C2 -93.97(13) . . . no
As1 As5 Fe1 C3 162.95(18) . . . no
As4 As5 Fe1 C3 -66.60(18) . . . no
As1 As5 Fe1 C5 71.69(19) . . . no
As4 As5 Fe1 C5 -157.86(19) . . . no
As1 Cu1 Cl1 Cu2 -177.34(3) . . . no
P1 Cu1 Cl1 Cu2 65.73(5) . . . no
P6 Cu1 Cl1 Cu2 -64.69(5) . . . no
P1 Cu1 P6 C69 43.17(16) . . . no
Cl1 Cu1 P1 C21 59.80(16) . . . no
P6 Cu1 P1 C21 -168.01(16) . . . no
Cl1 Cu1 P1 C11 -64.08(16) . . . no
P6 Cu1 P1 C11 68.11(16) . . . no
As1 Cu1 P1 C15 68.92(15) . . . no
Cl1 Cu1 P1 C15 179.80(14) . . . no
P6 Cu1 P1 C15 -48.01(15) . . . no
As1 Cu1 P6 C14 166.30(14) . . . no
As1 Cu1 P1 C11 -174.95(15) . . . no
Cl1 Cu1 P6 C14 57.98(15) . . . no
P1 Cu1 P6 C14 -74.75(15) . . . no
As1 Cu1 P6 C63 45.32(15) . . . no
Cl1 Cu1 P6 C63 -63.00(16) . . . no
P1 Cu1 P6 C63 164.27(15) . . . no
As1 Cu1 P1 C21 -51.07(16) . . . no
Cl1 Cu1 P6 C69 175.90(15) . . . no
As1 Cu1 P6 C69 -75.78(15) . . . no
Cl1 Cu2 Cl2 Cu3 -178.96(4) . . . no
P2 Cu2 Cl2 Cu3 69.15(4) . . . no
Cl1 Cu2 P2 C12 -174.53(15) . . . no
Cl2 Cu2 P2 C12 -69.92(15) . . . no
P5 Cu2 Cl2 Cu3 -68.30(4) . . . no
P2 Cu2 Cl1 Cu1 -64.67(4) . . . no
P5 Cu2 Cl1 Cu1 68.45(4) . . . no
Cl1 Cu2 P2 C11 71.91(15) . . . no
Cl2 Cu2 P2 C11 176.52(15) . . . no
P5 Cu2 P2 C11 -52.66(16) . . . no
Cl1 Cu2 P5 C57 48.99(15) . . . no
Cl2 Cu2 P5 C57 -54.22(15) . . . no
P2 Cu2 P5 C57 173.76(15) . . . no
Cl2 Cu2 Cl1 Cu1 -179.73(4) . . . no
P2 Cu2 P5 C13 -61.16(15) . . . no
Cl1 Cu2 P5 C14 -72.53(14) . . . no
Cl2 Cu2 P5 C14 -175.74(14) . . . no
P2 Cu2 P5 C14 52.24(15) . . . no
P5 Cu2 P2 C12 60.90(16) . . . no
Cl1 Cu2 P2 C27 -50.62(15) . . . no
Cl1 Cu2 P5 C13 174.08(14) . . . no
P5 Cu2 P2 C27 -175.19(15) . . . no
Cl2 Cu2 P5 C13 70.86(15) . . . no
Cl2 Cu2 P2 C27 53.99(15) . . . no
P3 Cu3 Cl2 Cu2 -70.57(4) . . . no
P4 Cu3 Cl2 Cu2 72.25(5) . . . no
As3 Cu3 P4 C51 -52.06(15) 4_554 . . no
As3 Cu3 Cl2 Cu2 -175.42(3) 4_554 . . no
P3 Cu3 P4 C51 -166.88(15) . . . no
As3 Cu3 P3 C33 50.51(15) 4_554 . . no
Cl2 Cu3 P3 C39 -171.45(15) . . . no
P4 Cu3 P3 C39 46.02(16) . . . no
As3 Cu3 P3 C39 -72.16(16) 4_554 . . no
Cl2 Cu3 P4 C13 -68.03(14) . . . no
P3 Cu3 P4 C13 73.64(15) . . . no
As3 Cu3 P4 C13 -171.53(14) 4_554 . . no
Cl2 Cu3 P4 C45 173.23(14) . . . no
P3 Cu3 P4 C45 -45.10(15) . . . no
As3 Cu3 P4 C45 69.73(15) 4_554 . . no
Cl2 Cu3 P4 C51 51.44(16) . . . no
Cl2 Cu3 P3 C12 70.88(15) . . . no
P4 Cu3 P3 C12 -71.65(15) . . . no
As3 Cu3 P3 C12 170.17(14) 4_554 . . no
Cl2 Cu3 P3 C33 -48.78(16) . . . no
P4 Cu3 P3 C33 168.69(15) . . . no
As1 Fe1 C1 C2 145.3(3) . . . no
As2 Fe1 C1 C2 -162.3(2) . . . no
As4 Fe1 C1 C2 38.3(3) . . . no
As5 Fe1 C1 C2 89.4(3) . . . no
C3 Fe1 C1 C2 -38.0(3) . . . no
C4 Fe1 C1 C2 -81.0(3) . . . no
C5 Fe1 C1 C2 -118.6(4) . . . no
As1 Fe1 C1 C5 -96.1(3) . . . no
As2 Fe1 C1 C5 -43.8(3) . . . no
As4 Fe1 C1 C5 156.9(2) . . . no
As5 Fe1 C1 C5 -152.0(2) . . . no
C2 Fe1 C1 C5 118.6(4) . . . no
C3 Fe1 C1 C5 80.6(3) . . . no
C4 Fe1 C1 C5 37.5(3) . . . no
As1 Fe1 C1 C6 25.8(4) . . . no
As2 Fe1 C1 C6 78.2(4) . . . no
As4 Fe1 C1 C6 -81.2(4) . . . no
As5 Fe1 C1 C6 -30.1(4) . . . no
C2 Fe1 C1 C6 -119.5(5) . . . no
C3 Fe1 C1 C6 -157.5(5) . . . no
C4 Fe1 C1 C6 159.5(5) . . . no
C5 Fe1 C1 C6 121.9(5) . . . no
C4 Fe1 C5 C10 120.4(6) . . . no
C1 Fe1 C3 C8 157.5(5) . . . no
C2 Fe1 C3 C8 119.7(6) . . . no
C4 Fe1 C3 C8 -121.4(6) . . . no
C5 Fe1 C3 C8 -159.1(5) . . . no
C4 Fe1 C2 C7 -158.3(5) . . . no
C5 Fe1 C2 C7 158.4(5) . . . no
C5 Fe1 C2 C1 37.6(3) . . . no
As1 Fe1 C2 C3 -165.6(2) . . . no
As3 Fe1 C2 C3 41.3(3) . . . no
As4 Fe1 C2 C3 90.1(3) . . . no
As5 Fe1 C2 C3 145.5(3) . . . no
As1 Fe1 C5 C1 91.7(2) . . . no
As1 Fe1 C4 C3 162.0(2) . . . no
As2 Fe1 C4 C3 -149.3(3) . . . no
As3 Fe1 C4 C3 -93.8(3) . . . no
As1 Fe1 C2 C1 -47.4(3) . . . no
As3 Fe1 C2 C1 159.4(2) . . . no
As4 Fe1 C2 C1 -151.7(3) . . . no
As5 Fe1 C2 C1 -96.4(3) . . . no
C3 Fe1 C2 C1 118.2(4) . . . no
C4 Fe1 C2 C1 80.9(3) . . . no
C5 Fe1 C3 C2 81.2(3) . . . no
As2 Fe1 C3 C4 41.8(3) . . . no
As3 Fe1 C3 C4 91.5(3) . . . no
As4 Fe1 C3 C4 146.7(3) . . . no
As5 Fe1 C3 C4 -164.3(2) . . . no
C1 Fe1 C2 C3 -118.2(4) . . . no
C4 Fe1 C2 C3 -37.2(3) . . . no
C5 Fe1 C2 C3 -80.5(3) . . . no
As1 Fe1 C2 C7 73.3(5) . . . no
As3 Fe1 C2 C7 -79.8(5) . . . no
As4 Fe1 C2 C7 -31.0(4) . . . no
As5 Fe1 C2 C7 24.4(4) . . . no
C1 Fe1 C2 C7 120.7(6) . . . no
C3 Fe1 C2 C7 -121.1(6) . . . no
C4 Fe1 C3 C2 118.8(4) . . . no
C5 Fe1 C4 C3 118.6(4) . . . no
As1 Fe1 C4 C5 43.4(4) . . . no
As2 Fe1 C4 C5 92.1(3) . . . no
As3 Fe1 C4 C5 147.6(3) . . . no
As4 Fe1 C4 C5 -161.7(2) . . . no
C1 Fe1 C3 C4 -81.1(3) . . . no
C2 Fe1 C3 C4 -118.8(4) . . . no
As2 Fe1 C5 C1 147.5(2) . . . no
As3 Fe1 C5 C1 -161.7(2) . . . no
As2 Fe1 C3 C2 160.6(2) . . . no
As3 Fe1 C3 C2 -149.7(3) . . . no
As4 Fe1 C3 C2 -94.5(3) . . . no
As5 Fe1 C3 C2 -45.5(3) . . . no
C1 Fe1 C3 C2 37.7(3) . . . no
C5 Fe1 C4 C9 -122.0(6) . . . no
C4 Fe1 C5 C1 -118.7(4) . . . no
As1 Fe1 C5 C4 -149.6(3) . . . no
As2 Fe1 C5 C4 -93.9(3) . . . no
As3 Fe1 C5 C4 -43.1(3) . . . no
As5 Fe1 C5 C4 157.8(2) . . . no
C1 Fe1 C4 C5 -37.6(3) . . . no
C2 Fe1 C4 C5 -80.9(3) . . . no
C5 Fe1 C3 C4 -37.7(3) . . . no
As2 Fe1 C3 C8 -79.7(5) . . . no
As3 Fe1 C3 C8 -29.9(5) . . . no
As4 Fe1 C3 C8 25.3(5) . . . no
As5 Fe1 C3 C8 74.3(5) . . . no
C2 Fe1 C4 C9 157.1(5) . . . no
C3 Fe1 C4 C9 119.4(6) . . . no
C2 Fe1 C4 C3 37.7(3) . . . no
C3 Fe1 C4 C5 -118.6(4) . . . no
As1 Fe1 C4 C9 -78.7(5) . . . no
As2 Fe1 C4 C9 -30.0(5) . . . no
As3 Fe1 C4 C9 25.6(5) . . . no
As5 Fe1 C5 C1 39.2(3) . . . no
C1 Fe1 C5 C4 118.7(4) . . . no
C2 Fe1 C5 C4 81.1(3) . . . no
C3 Fe1 C5 C1 -81.2(3) . . . no
C3 Fe1 C5 C4 37.4(3) . . . no
As1 Fe1 C5 C10 -29.2(5) . . . no
As2 Fe1 C5 C10 26.6(4) . . . no
As3 Fe1 C5 C10 77.4(5) . . . no
As4 Fe1 C4 C3 -43.1(3) . . . no
C1 Fe1 C4 C3 81.0(3) . . . no
C3 Fe1 C5 C10 157.9(5) . . . no
C2 Fe1 C5 C1 -37.6(3) . . . no
C2 Fe1 C5 C10 -158.5(5) . . . no
C1 Fe1 C4 C9 -159.6(5) . . . no
C1 Fe1 C5 C10 -120.9(5) . . . no
As4 Fe1 C4 C9 76.2(5) . . . no
As5 Fe1 C5 C10 -81.7(5) . . . no
C15 P1 C21 C22 45.9(4) . . . no
Cu1 P1 C21 C22 171.1(3) . . . no
C11 P1 C21 C22 -61.6(4) . . . no
Cu1 P1 C21 C26 -8.7(4) . . . no
C15 P1 C21 C26 -133.9(3) . . . no
Cu1 P1 C15 C16 106.2(4) . . . no
C11 P1 C21 C26 118.6(3) . . . no
C21 P1 C11 P2 -84.3(2) . . . no
C21 P1 C15 C20 60.9(3) . . . no
Cu1 P1 C11 P2 49.6(2) . . . no
C11 P1 C15 C20 168.4(3) . . . no
C11 P1 C15 C16 -14.4(4) . . . no
C15 P1 C11 P2 170.5(2) . . . no
C21 P1 C15 C16 -121.8(4) . . . no
Cu1 P1 C15 C20 -71.0(3) . . . no
C12 P2 C27 C28 -49.0(4) . . . no
Cu2 P2 C12 P3 48.9(2) . . . no
C27 P2 C12 P3 -80.9(2) . . . no
C11 P2 C27 C28 54.3(4) . . . no
Cu2 P2 C11 P1 -57.4(3) . . . no
Cu2 P2 C27 C28 -177.2(3) . . . no
C11 P2 C12 P3 172.2(2) . . . no
C27 P2 C11 P1 71.9(3) . . . no
Cu2 P2 C27 C32 5.1(4) . . . no
C11 P2 C27 C32 -123.4(3) . . . no
C12 P2 C11 P1 -179.6(2) . . . no
C12 P2 C27 C32 133.3(3) . . . no
C33 P3 C12 P2 81.1(2) . . . no
Cu3 P3 C12 P2 -46.9(2) . . . no
C12 P3 C33 C38 -112.0(3) . . . no
C39 P3 C12 P2 -171.9(2) . . . no
C39 P3 C33 C38 141.5(3) . . . no
Cu3 P3 C33 C38 12.8(4) . . . no
Cu3 P3 C39 C40 -89.6(4) . . . no
C33 P3 C39 C44 -44.2(4) . . . no
C12 P3 C39 C40 33.7(4) . . . no
C12 P3 C39 C44 -150.8(4) . . . no
C39 P3 C33 C34 -41.3(4) . . . no
C12 P3 C33 C34 65.2(4) . . . no
Cu3 P3 C39 C44 85.8(4) . . . no
C33 P3 C39 C40 140.4(4) . . . no
Cu3 P3 C33 C34 -169.9(3) . . . no
C45 P4 C13 P5 166.7(2) . . . no
C51 P4 C45 C50 79.9(4) . . . no
C45 P4 C51 C56 -156.3(3) . . . no
C51 P4 C13 P5 -86.2(2) . . . no
C13 P4 C45 C50 -173.1(3) . . . no
Cu3 P4 C45 C46 130.0(4) . . . no
C13 P4 C45 C46 7.1(4) . . . no
Cu3 P4 C13 P5 42.2(2) . . . no
Cu3 P4 C51 C56 -28.9(4) . . . no
C13 P4 C51 C56 95.3(3) . . . no
C13 P4 C51 C52 -81.9(4) . . . no
Cu3 P4 C45 C50 -50.2(4) . . . no
Cu3 P4 C51 C52 154.0(3) . . . no
C45 P4 C51 C52 26.5(4) . . . no
C51 P4 C45 C46 -100.0(4) . . . no
C13 P5 C14 P6 176.4(2) . . . no
C14 P5 C13 P4 -171.0(2) . . . no
C57 P5 C13 P4 82.4(2) . . . no
Cu2 P5 C14 P6 52.2(2) . . . no
C13 P5 C57 C62 -126.8(3) . . . no
C14 P5 C57 C62 131.1(3) . . . no
C57 P5 C14 P6 -76.1(3) . . . no
C14 P5 C57 C58 -47.9(4) . . . no
Cu2 P5 C13 P4 -48.4(2) . . . no
Cu2 P5 C57 C62 4.1(4) . . . no
C13 P5 C57 C58 54.3(4) . . . no
Cu2 P5 C57 C58 -174.9(3) . . . no
C14 P6 C63 C64 80.1(4) . . . no
C63 P6 C69 C70 -70.7(4) . . . no
Cu1 P6 C63 C64 -153.6(4) . . . no
Cu1 P6 C63 C68 26.3(4) . . . no
C63 P6 C14 P5 84.5(3) . . . no
C69 P6 C63 C68 154.7(3) . . . no
C14 P6 C63 C68 -100.1(4) . . . no
Cu1 P6 C69 C70 57.3(4) . . . no
C14 P6 C69 C74 1.4(4) . . . no
C69 P6 C14 P5 -169.4(2) . . . no
Cu1 P6 C14 P5 -42.9(2) . . . no
C63 P6 C69 C74 108.6(4) . . . no
C14 P6 C69 C70 -177.9(3) . . . no
C69 P6 C63 C64 -25.2(4) . . . no
Cu1 P6 C69 C74 -123.4(4) . . . no
C5 C1 C2 C7 175.6(5) . . . no
C6 C1 C2 C7 1.2(8) . . . no
Fe1 C1 C5 C4 -60.4(3) . . . no
C6 C1 C2 C3 -174.1(4) . . . no
Fe1 C1 C2 C7 -124.4(5) . . . no
Fe1 C1 C2 C3 60.4(3) . . . no
C6 C1 C2 Fe1 125.5(5) . . . no
C5 C1 C2 C3 0.4(5) . . . no
C2 C1 C5 C4 -0.5(5) . . . no
C6 C1 C5 C4 173.8(4) . . . no
C6 C1 C5 Fe1 -125.8(5) . . . no
Fe1 C1 C5 C10 125.1(5) . . . no
C2 C1 C5 Fe1 59.9(3) . . . no
C6 C1 C5 C10 -0.7(8) . . . no
C5 C1 C2 Fe1 -60.0(3) . . . no
C2 C1 C5 C10 -175.1(5) . . . no
C1 C2 C3 Fe1 -60.9(3) . . . no
Fe1 C2 C3 C4 60.8(4) . . . no
C1 C2 C3 C4 -0.1(6) . . . no
C7 C2 C3 C4 -175.3(5) . . . no
Fe1 C2 C3 C8 -123.3(5) . . . no
C7 C2 C3 Fe1 123.9(5) . . . no
C7 C2 C3 C8 0.6(9) . . . no
C1 C2 C3 C8 175.8(5) . . . no
Fe1 C3 C4 C5 60.3(3) . . . no
Fe1 C3 C4 C9 -125.2(6) . . . no
C8 C3 C4 Fe1 123.7(5) . . . no
C8 C3 C4 C5 -176.1(5) . . . no
C2 C3 C4 Fe1 -60.4(4) . . . no
C2 C3 C4 C5 -0.2(6) . . . no
C8 C3 C4 C9 -1.5(9) . . . no
C2 C3 C4 C9 174.4(5) . . . no
C3 C4 C5 C10 175.0(5) . . . no
Fe1 C4 C5 C1 60.5(3) . . . no
C3 C4 C5 C1 0.4(6) . . . no
C9 C4 C5 C1 -174.0(5) . . . no
C9 C4 C5 C10 0.6(9) . . . no
Fe1 C4 C5 C10 -125.0(5) . . . no
C3 C4 C5 Fe1 -60.1(4) . . . no
C9 C4 C5 Fe1 125.5(6) . . . no
C16 C15 C20 C19 1.9(7) . . . no
P1 C15 C16 C17 -177.6(4) . . . no
P1 C15 C20 C19 179.4(4) . . . no
C20 C15 C16 C17 -0.4(7) . . . no
C15 C16 C17 C18 -1.2(7) . . . no
C16 C17 C18 C19 1.2(7) . . . no
C17 C18 C19 C20 0.3(7) . . . no
C18 C19 C20 C15 -1.9(7) . . . no
C22 C21 C26 C25 0.2(6) . . . no
P1 C21 C22 C23 178.9(3) . . . no
C26 C21 C22 C23 -1.4(6) . . . no
P1 C21 C26 C25 180.0(3) . . . no
C21 C22 C23 C24 0.9(7) . . . no
C22 C23 C24 C25 0.7(7) . . . no
C23 C24 C25 C26 -1.9(7) . . . no
C24 C25 C26 C21 1.5(7) . . . no
C28 C27 C32 C31 -0.7(6) . . . no
C32 C27 C28 C29 0.6(7) . . . no
P2 C27 C32 C31 177.1(3) . . . no
P2 C27 C28 C29 -177.0(4) . . . no
C27 C28 C29 C30 -0.1(7) . . . no
C28 C29 C30 C31 -0.4(7) . . . no
C29 C30 C31 C32 0.3(7) . . . no
C30 C31 C32 C27 0.2(7) . . . no
P3 C33 C34 C35 -178.6(3) . . . no
C34 C33 C38 C37 1.4(6) . . . no
C38 C33 C34 C35 -1.4(6) . . . no
P3 C33 C38 C37 178.7(3) . . . no
C33 C34 C35 C36 1.2(7) . . . no
C34 C35 C36 C37 -1.1(7) . . . no
C35 C36 C37 C38 1.0(7) . . . no
C36 C37 C38 C33 -1.2(7) . . . no
P3 C39 C40 C41 177.4(4) . . . no
C40 C39 C44 C43 -1.4(7) . . . no
C44 C39 C40 C41 1.9(7) . . . no
P3 C39 C44 C43 -176.9(4) . . . no
C39 C40 C41 C42 0.5(8) . . . no
C40 C41 C42 C43 -3.4(8) . . . no
C41 C42 C43 C44 3.9(7) . . . no
C42 C43 C44 C39 -1.5(7) . . . no
C50 C45 C46 C47 -1.2(7) . . . no
P4 C45 C50 C49 -178.4(4) . . . no
P4 C45 C46 C47 178.6(4) . . . no
C46 C45 C50 C49 1.4(7) . . . no
C45 C46 C47 C48 0.6(9) . . . no
C46 C47 C48 C49 -0.2(9) . . . no
C47 C48 C49 C50 0.4(8) . . . no
C48 C49 C50 C45 -1.0(8) . . . no
P4 C51 C52 C53 177.2(4) . . . no
P4 C51 C56 C55 -176.2(3) . . . no
C52 C51 C56 C55 1.2(6) . . . no
C56 C51 C52 C53 0.0(7) . . . no
C51 C52 C53 C54 -0.6(8) . . . no
C52 C53 C54 C55 0.1(8) . . . no
C53 C54 C55 C56 1.1(7) . . . no
C54 C55 C56 C51 -1.7(6) . . . no
C62 C57 C58 C59 0.8(6) . . . no
P5 C57 C58 C59 179.8(3) . . . no
C58 C57 C62 C61 -1.4(6) . . . no
P5 C57 C62 C61 179.7(3) . . . no
C57 C58 C59 C60 0.9(7) . . . no
C58 C59 C60 C61 -2.1(7) . . . no
C59 C60 C61 C62 1.6(7) . . . no
C60 C61 C62 C57 0.2(6) . . . no
P6 C63 C64 C65 179.9(4) . . . no
C64 C63 C68 C67 -0.8(7) . . . no
C68 C63 C64 C65 0.0(7) . . . no
P6 C63 C68 C67 179.3(3) . . . no
C63 C64 C65 C66 0.3(8) . . . no
C64 C65 C66 C67 0.2(9) . . . no
C65 C66 C67 C68 -1.0(8) . . . no
C66 C67 C68 C63 1.3(7) . . . no
P6 C69 C70 C71 177.7(4) . . . no
C74 C69 C70 C71 -1.7(7) . . . no
P6 C69 C74 C73 -179.1(4) . . . no
C70 C69 C74 C73 0.2(7) . . . no
C69 C70 C71 C72 1.2(7) . . . no
C70 C71 C72 C73 0.7(7) . . . no
C71 C72 C73 C74 -2.2(8) . . . no
C72 C73 C74 C69 1.8(8) . . . no
